data_7004103
loop_
_publ_author_name
'Pascu, Sofia I.'
'Waghorn, Philip A.'
'Conry, Timothy D.'
'Lin, Bonita'
'Betts, Helen M.'
'Dilworth, Jonathan R.'
'Sim, Robert B.'
'Churchill, Grant C.'
'Aigbirhio, Franklin I.'
'Warren, John E.'

_publ_section_title
;
 Cellular confocal fluorescence studies and cytotoxic activity of new
 Zn(ii) bis(thiosemicarbazonato) complexes
;
_journal_issue 16
_journal_name_full 'Dalton Transactions'
_journal_page_first 2107
_journal_page_last 2110
_journal_paper_doi 10.1039/b802806k
_journal_year 2008
_chemical_compound_source 'synthesis as described'
_chemical_formula_moiety '2(Zn2 S4 N14 C46 H44),2(C4 H8 O1)'
_chemical_formula_sum 'C100 H104 N28 O2 S8 Zn4'
_chemical_formula_weight 2248.07
_space_group_IT_number 14
_symmetry_cell_setting monoclinic
_symmetry_Int_Tables_number 14
_symmetry_space_group_name_Hall '-P 2ybc'
_symmetry_space_group_name_H-M 'P 1 21/c 1'
_atom_sites_solution_hydrogens geom
_atom_sites_solution_primary direct
_atom_sites_solution_secondary difmap
_audit_conform_dict_location ftp://ftp.iucr.org/pub/cif_core.dic
_audit_conform_dict_name cif_core.dic
_audit_conform_dict_version 2.3
_audit_creation_date 2007-08-10T17:09:18-00:00
_audit_creation_method 'WinGX routine CIF_UPDATE'
_cell_angle_alpha 90
_cell_angle_beta 96.7880(10)
_cell_angle_gamma 90
_cell_formula_units_Z 4
_cell_length_a 37.391(2)
_cell_length_b 18.0260(12)
_cell_length_c 18.1867(11)
_cell_measurement_reflns_used 5794
_cell_measurement_temperature 150(2)
_cell_measurement_theta_max 48.492
_cell_measurement_theta_min 7.261
_cell_measurement_wavelength 0.71073
_cell_volume 12172.1(13)
_computing_cell_refinement 'APEXII (Bruker, 2004)'
_computing_data_collection 'APEXII (Bruker, 2004)'
_computing_data_reduction 'SAINT v7.34a (Bruker, 2004)'
_computing_molecular_graphics 'Ortep-3 for Windows (Farrugia, 1997)'
_computing_publication_material 'WinGX publication routines (Farrugia, 1999)'
_computing_structure_refinement 'SHELXL-97 (Sheldrick, 1997)'
_computing_structure_solution 'SHELXS-97 (Sheldrick, 1990)'
_diffrn_ambient_temperature 150
_diffrn_measured_fraction_theta_full 0.994
_diffrn_measured_fraction_theta_max 0.994
_diffrn_measurement_device 'APEXII CCD camera on D8 diffractometer'
_diffrn_measurement_device_type 'CCD area detector'
_diffrn_measurement_method 'omega rotation'
_diffrn_radiation_monochromator 'Silicon 111'
_diffrn_radiation_probe x-ray
_diffrn_radiation_type synchrotron
_diffrn_radiation_wavelength 0.7848
_diffrn_reflns_av_R_equivalents 0.0608
_diffrn_reflns_av_unetI/netI 0.0737
_diffrn_reflns_limit_h_max 42
_diffrn_reflns_limit_h_min -32
_diffrn_reflns_limit_k_max 20
_diffrn_reflns_limit_k_min -19
_diffrn_reflns_limit_l_max 15
_diffrn_reflns_limit_l_min -20
_diffrn_reflns_number 52827
_diffrn_reflns_theta_full 26.48
_diffrn_reflns_theta_max 26.48
_diffrn_reflns_theta_min 3.63
_diffrn_source synchrotron
_diffrn_source_type 'Station 16.2 SMX, SRS, Daresbury'
_exptl_absorpt_coefficient_mu 1.266
_exptl_absorpt_correction_T_max 0.9875
_exptl_absorpt_correction_T_min 0.963
_exptl_absorpt_correction_type multi-scan
_exptl_absorpt_process_details 'SADABS-2004/1 (Bruker-Nonius, 2004)'
_exptl_crystal_colour orange
_exptl_crystal_density_diffrn 1.227
_exptl_crystal_density_method 'not measured'
_exptl_crystal_description block
_exptl_crystal_F_000 4656
_exptl_crystal_recrystallization_method 'THF/Pentane layer'
_exptl_crystal_size_max 0.03
_exptl_crystal_size_mid 0.02
_exptl_crystal_size_min 0.01
_refine_diff_density_max 0.95
_refine_diff_density_min -0.574
_refine_diff_density_rms 0.088
_refine_ls_extinction_method none
_refine_ls_goodness_of_fit_ref 1.042
_refine_ls_hydrogen_treatment mixed
_refine_ls_matrix_type full
_refine_ls_number_parameters 1430
_refine_ls_number_reflns 18597
_refine_ls_number_restraints 1646
_refine_ls_restrained_S_all 1.028
_refine_ls_R_factor_all 0.1169
_refine_ls_R_factor_gt 0.0751
_refine_ls_shift/su_max 0.002
_refine_ls_shift/su_mean 0
_refine_ls_structure_factor_coef Fsqd
_refine_ls_weighting_details 'calc w=1/[\s^2^(Fo^2^)+(0.1342P)^2^+3.6203P] where P=(Fo^2^+2Fc^2^)/3'
_refine_ls_weighting_scheme calc
_refine_ls_wR_factor_gt 0.2068
_refine_ls_wR_factor_ref 0.2374
_reflns_number_gt 11487
_reflns_number_total 18597
_reflns_threshold_expression >2sigma(I)
_cod_data_source_file b802806k.txt
_cod_data_source_block 2BIPY
_cod_original_cell_volume 12172.2(13)
_cod_original_sg_symbol_H-M 'P 21/c'
_cod_database_code 7004103

loop_
_symmetry_equiv_pos_as_xyz
'x, y, z'
'-x, y+1/2, -z+1/2'
'-x, -y, -z'
'x, -y-1/2, z-1/2'

loop_
_atom_site_label
_atom_site_type_symbol
_atom_site_fract_x
_atom_site_fract_y
_atom_site_fract_z
_atom_site_U_iso_or_equiv
_atom_site_adp_type
_atom_site_occupancy
_atom_site_symmetry_multiplicity
_atom_site_calc_flag
_atom_site_refinement_flags
_atom_site_disorder_assembly
_atom_site_disorder_group
Zn1 Zn -0.18016(2) -0.23395(4) 0.16677(4) 0.0527(2) Uani 1 1 d U . .
Zn2 Zn 0.02790(2) 0.22163(4) 0.24421(3) 0.0497(2) Uani 1 1 d U . .
S1 S -0.18953(5) -0.28729(9) 0.28242(8) 0.0587(4) Uani 1 1 d U . .
S2 S -0.14586(5) -0.30556(10) 0.08909(9) 0.0660(5) Uani 1 1 d U . .
S3 S 0.04036(5) 0.25158(10) 0.37172(8) 0.0576(4) Uani 1 1 d U . .
S4 S 0.07544(5) 0.15954(10) 0.19163(8) 0.0597(4) Uani 1 1 d U . .
N1 N -0.23345(16) -0.2276(4) 0.3690(3) 0.0786(17) Uani 1 1 d DU . .
H1 H -0.227 -0.2646 0.3992 0.094 Uiso 1 1 calc R A 1
N2 N -0.24146(16) -0.1773(3) 0.2535(3) 0.0715(16) Uani 1 1 d U . .
N3 N -0.22856(14) -0.1800(3) 0.1858(3) 0.0586(13) Uani 1 1 d U C .
N4 N -0.20222(15) -0.1930(3) 0.0584(3) 0.0586(12) Uani 1 1 d U . .
N5 N -0.18795(16) -0.2067(3) -0.0044(3) 0.0625(14) Uani 1 1 d U . .
N6 N -0.14648(16) -0.2743(3) -0.0542(3) 0.0665(15) Uani 1 1 d U . .
H6 H -0.1527 -0.2444 -0.0918 0.08 Uiso 1 1 calc R . .
N7 N -0.00589(15) 0.3277(3) 0.4410(3) 0.0643(14) Uani 1 1 d U . .
H7 H 0.0038 0.3021 0.4794 0.077 Uiso 1 1 calc R B 1
N8 N -0.01669(14) 0.3437(3) 0.3158(2) 0.0550(12) Uani 1 1 d U . .
N9 N -0.00557(14) 0.3183(3) 0.2509(2) 0.0518(12) Uani 1 1 d U E .
N10 N 0.02065(15) 0.2662(3) 0.1335(3) 0.0577(13) Uani 1 1 d U . .
N11 N 0.03589(15) 0.2375(3) 0.0761(3) 0.0603(13) Uani 1 1 d U . .
N12 N 0.07839(14) 0.1581(3) 0.0455(3) 0.0654(14) Uani 1 1 d U . .
H12 H 0.0712 0.174 0.0004 0.079 Uiso 1 1 calc R . .
C1 C -0.2439(2) -0.1425(4) 0.1309(4) 0.0704(17) Uani 1 1 d U . .
C2 C -0.2298(2) -0.1497(4) 0.0581(3) 0.0640(16) Uani 1 1 d U C .
C3A C -0.2450(4) -0.0938(8) 0.0069(7) 0.065(3) Uani 0.577(5) 1 d PU C 1
C4A C -0.2449(4) -0.0741(8) -0.0654(7) 0.072(3) Uani 0.577(5) 1 d PU C 1
H4A H -0.2293 -0.0986 -0.0952 0.086 Uiso 0.577(5) 1 calc PR C 1
C5A C -0.2681(4) -0.0170(8) -0.0957(7) 0.087(3) Uani 0.577(5) 1 d PU C 1
H5A H -0.2684 -0.0045 -0.1465 0.105 Uiso 0.577(5) 1 calc PR C 1
C6A C -0.2901(4) 0.0208(8) -0.0534(8) 0.094(4) Uani 0.577(5) 1 d PU C 1
H6A H -0.3054 0.0585 -0.0763 0.113 Uiso 0.577(5) 1 calc PR C 1
C7A C -0.2912(4) 0.0063(8) 0.0219(7) 0.085(3) Uani 0.577(5) 1 d PU C 1
C8A C -0.3114(4) 0.0399(9) 0.0750(8) 0.104(4) Uani 0.577(5) 1 d PU C 1
H8A H -0.3275 0.0792 0.0595 0.125 Uiso 0.577(5) 1 calc PR C 1
C9A C -0.3084(4) 0.0181(8) 0.1449(8) 0.095(4) Uani 0.577(5) 1 d PU C 1
H9A H -0.3217 0.0442 0.178 0.115 Uiso 0.577(5) 1 calc PR C 1
C10A C -0.2870(4) -0.0408(7) 0.1728(7) 0.077(3) Uani 0.577(5) 1 d PU C 1
H10A H -0.2863 -0.0555 0.2231 0.093 Uiso 0.577(5) 1 calc PR C 1
C11A C -0.2667(4) -0.0772(7) 0.1255(6) 0.065(3) Uani 0.577(5) 1 d PU C 1
C12A C -0.2684(3) -0.0533(7) 0.0486(6) 0.066(3) Uani 0.577(5) 1 d PU C 1
C3B C -0.2611(6) -0.1232(10) -0.0014(10) 0.065(3) Uani 0.423(5) 1 d PU C 2
C4B C -0.2626(6) -0.1119(10) -0.0773(9) 0.070(4) Uani 0.423(5) 1 d PU C 2
H4B H -0.2433 -0.1251 -0.1043 0.084 Uiso 0.423(5) 1 calc PR C 2
C5B C -0.2945(6) -0.0799(11) -0.1116(9) 0.089(4) Uani 0.423(5) 1 d PU C 2
H5B H -0.2952 -0.07 -0.1631 0.107 Uiso 0.423(5) 1 calc PR C 2
C6B C -0.3254(6) -0.0609(12) -0.0796(10) 0.099(5) Uani 0.423(5) 1 d PU C 2
H6B H -0.3461 -0.0404 -0.1075 0.119 Uiso 0.423(5) 1 calc PR C 2
C7B C -0.3237(5) -0.0748(12) -0.0004(10) 0.091(4) Uani 0.423(5) 1 d PU C 2
C8B C -0.3505(6) -0.0614(13) 0.0434(11) 0.106(5) Uani 0.423(5) 1 d PU C 2
H8B H -0.373 -0.0427 0.0216 0.127 Uiso 0.423(5) 1 calc PR C 2
C9B C -0.3449(6) -0.0758(13) 0.1244(11) 0.105(5) Uani 0.423(5) 1 d PU C 2
H9B H -0.3636 -0.0646 0.1536 0.126 Uiso 0.423(5) 1 calc PR C 2
C10B C -0.3136(5) -0.1046(11) 0.1574(10) 0.083(4) Uani 0.423(5) 1 d PU C 2
H10B H -0.3104 -0.1139 0.2092 0.1 Uiso 0.423(5) 1 calc PR C 2
C11B C -0.2856(5) -0.1206(11) 0.1133(9) 0.072(3) Uani 0.423(5) 1 d PU C 2
C12B C -0.2904(5) -0.1049(10) 0.0346(9) 0.072(3) Uani 0.423(5) 1 d PU C 2
C13 C -0.22382(18) -0.2257(4) 0.2999(3) 0.0616(16) Uani 1 1 d U D .
C14A C -0.2556(7) -0.1639(12) 0.3926(12) 0.088(5) Uani 0.471(15) 1 d PDU D 1
H14A H -0.2793 -0.1638 0.3617 0.105 Uiso 0.471(15) 1 calc PR D 1
H14B H -0.2433 -0.1167 0.3834 0.105 Uiso 0.471(15) 1 calc PR D 1
C15A C -0.2618(6) -0.1672(13) 0.4742(9) 0.120(7) Uani 0.471(15) 1 d PDU D 1
H15A H -0.2734 -0.2143 0.4841 0.18 Uiso 0.471(15) 1 calc PR D 1
H15B H -0.2773 -0.1259 0.4854 0.18 Uiso 0.471(15) 1 calc PR D 1
H15C H -0.2386 -0.1636 0.5054 0.18 Uiso 0.471(15) 1 calc PR D 1
C14B C -0.2639(5) -0.1891(10) 0.3954(12) 0.091(5) Uani 0.529(15) 1 d PDU D 2
H14C H -0.273 -0.2156 0.4371 0.109 Uiso 0.529(15) 1 calc PR D 2
H14D H -0.2839 -0.1815 0.3553 0.109 Uiso 0.529(15) 1 calc PR D 2
C15B C -0.2455(5) -0.1166(11) 0.4200(11) 0.121(6) Uani 0.529(15) 1 d PDU D 2
H15D H -0.2227 -0.1273 0.4507 0.181 Uiso 0.529(15) 1 calc PR D 2
H15E H -0.2611 -0.0878 0.4487 0.181 Uiso 0.529(15) 1 calc PR D 2
H15F H -0.2406 -0.0881 0.3763 0.181 Uiso 0.529(15) 1 calc PR D 2
C16 C -0.16108(18) -0.2596(4) 0.0071(3) 0.0582(15) Uani 1 1 d U . .
C17 C -0.12151(19) -0.3332(4) -0.0677(4) 0.0671(17) Uani 1 1 d U . .
H17A H -0.1048 -0.3419 -0.0221 0.08 Uiso 1 1 calc R . .
H17B H -0.1071 -0.3174 -0.1072 0.08 Uiso 1 1 calc R . .
C18 C -0.1410(2) -0.4047(4) -0.0906(4) 0.081(2) Uani 1 1 d U . .
H18A H -0.1545 -0.4215 -0.0507 0.122 Uiso 1 1 calc R . .
H18B H -0.1234 -0.4427 -0.1003 0.122 Uiso 1 1 calc R . .
H18C H -0.1577 -0.3961 -0.1355 0.122 Uiso 1 1 calc R . .
C19 C -0.01727(17) 0.3501(3) 0.1880(3) 0.0506(13) Uani 1 1 d U . .
C20 C -0.00217(17) 0.3220(3) 0.1210(3) 0.0517(14) Uani 1 1 d U E .
C21 C -0.01576(18) 0.3696(3) 0.0581(3) 0.0558(15) Uani 1 1 d U . .
C22 C -0.0103(2) 0.3740(4) -0.0138(3) 0.0709(19) Uani 1 1 d U E .
H22 H 0.0047 0.3391 -0.0345 0.085 Uiso 1 1 calc R . .
C23 C -0.0274(2) 0.4314(4) -0.0578(4) 0.079(2) Uani 1 1 d U . .
H23 H -0.0238 0.4344 -0.1086 0.095 Uiso 1 1 calc R E .
C24 C -0.0489(2) 0.4826(4) -0.0298(4) 0.082(2) Uani 1 1 d U E .
H24A H -0.0597 0.5206 -0.0611 0.099 Uiso 1 1 calc R . .
C25 C -0.0556(2) 0.4802(4) 0.0467(3) 0.0677(17) Uani 1 1 d U . .
C26 C -0.0766(2) 0.5282(4) 0.0846(4) 0.079(2) Uani 1 1 d U E .
H26 H -0.089 0.568 0.0585 0.095 Uiso 1 1 calc R . .
C27 C -0.0796(2) 0.5191(4) 0.1586(4) 0.078(2) Uani 1 1 d U . .
H27 H -0.0947 0.5517 0.182 0.093 Uiso 1 1 calc R E .
C28 C -0.06084(18) 0.4627(4) 0.2007(4) 0.0659(17) Uani 1 1 d U E .
H28 H -0.0624 0.4587 0.2523 0.079 Uiso 1 1 calc R . .
C29 C -0.04028(17) 0.4136(3) 0.1658(3) 0.0536(14) Uani 1 1 d U E .
C30 C -0.03847(18) 0.4233(4) 0.0880(3) 0.0566(15) Uani 1 1 d U E .
C31 C 0.00308(18) 0.3104(3) 0.3736(3) 0.0550(15) Uani 1 1 d U E .
C32A C -0.0324(11) 0.390(2) 0.454(2) 0.081(6) Uani 0.48(4) 1 d PU E 1
H32A H -0.0527 0.3924 0.4135 0.097 Uiso 0.48(4) 1 calc PR E 1
H32B H -0.0202 0.4392 0.4581 0.097 Uiso 0.48(4) 1 calc PR E 1
C33A C -0.0459(10) 0.364(2) 0.5329(15) 0.121(8) Uani 0.48(4) 1 d PU E 1
H33A H -0.0473 0.3102 0.5346 0.181 Uiso 0.48(4) 1 calc PR E 1
H33B H -0.0698 0.3855 0.537 0.181 Uiso 0.48(4) 1 calc PR E 1
H33C H -0.0288 0.3822 0.574 0.181 Uiso 0.48(4) 1 calc PR E 1
C32B C -0.0373(10) 0.3705(17) 0.4511(19) 0.077(5) Uani 0.52(4) 1 d PU E 2
H32C H -0.0589 0.3384 0.448 0.093 Uiso 0.52(4) 1 calc PR E 2
H32D H -0.0413 0.4098 0.413 0.093 Uiso 0.52(4) 1 calc PR E 2
C33B C -0.0291(8) 0.4058(19) 0.5313(13) 0.111(8) Uani 0.52(4) 1 d PU E 2
H33D H -0.0281 0.3664 0.5686 0.167 Uiso 0.52(4) 1 calc PR E 2
H33E H -0.0482 0.441 0.5395 0.167 Uiso 0.52(4) 1 calc PR E 2
H33F H -0.0059 0.4317 0.5354 0.167 Uiso 0.52(4) 1 calc PR E 2
C34 C 0.06194(18) 0.1880(4) 0.1019(3) 0.0548(15) Uani 1 1 d U . .
C35 C 0.1066(2) 0.1024(5) 0.0536(4) 0.077(2) Uani 1 1 d U . .
H35A H 0.0991 0.0611 0.0842 0.093 Uiso 1 1 calc R . .
H35B H 0.1288 0.1245 0.0799 0.093 Uiso 1 1 calc R . .
C36 C 0.1147(3) 0.0726(5) -0.0187(4) 0.099(3) Uani 1 1 d U . .
H36A H 0.0933 0.0483 -0.0439 0.148 Uiso 1 1 calc R . .
H36B H 0.1344 0.0365 -0.0104 0.148 Uiso 1 1 calc R . .
H36C H 0.1219 0.1134 -0.0494 0.148 Uiso 1 1 calc R . .
N25 N -0.14551(15) -0.1424(3) 0.1971(3) 0.0558(12) Uani 1 1 d U . .
C101 C -0.15518(18) -0.0705(4) 0.1871(4) 0.0625(16) Uani 1 1 d U . .
H101 H -0.1797 -0.059 0.1715 0.075 Uiso 1 1 calc R . .
C102 C -0.13074(18) -0.0131(4) 0.1986(4) 0.0630(16) Uani 1 1 d U . .
H102 H -0.1386 0.0367 0.1906 0.076 Uiso 1 1 calc R . .
C103 C -0.09441(17) -0.0281(3) 0.2219(3) 0.0506(13) Uani 1 1 d U . .
C104 C -0.08518(18) -0.1029(3) 0.2358(3) 0.0581(15) Uani 1 1 d U . .
H104 H -0.0612 -0.1163 0.254 0.07 Uiso 1 1 calc R . .
C105 C -0.11165(18) -0.1568(4) 0.2227(3) 0.0579(15) Uani 1 1 d U . .
H105 H -0.105 -0.207 0.2326 0.069 Uiso 1 1 calc R . .
N26 N -0.01331(14) 0.1411(3) 0.2377(2) 0.0502(11) Uani 1 1 d U . .
C106 C -0.00638(18) 0.0716(3) 0.2181(3) 0.0578(15) Uani 1 1 d U . .
H106 H 0.0171 0.0602 0.2066 0.069 Uiso 1 1 calc R . .
C107 C -0.03196(17) 0.0151(3) 0.2138(3) 0.0573(15) Uani 1 1 d U . .
H107 H -0.0256 -0.0338 0.201 0.069 Uiso 1 1 calc R . .
C108 C -0.06685(17) 0.0306(3) 0.2282(3) 0.0509(13) Uani 1 1 d U . .
C109 C -0.07414(18) 0.1041(3) 0.2497(3) 0.0555(15) Uani 1 1 d U . .
H109 H -0.0974 0.1176 0.261 0.067 Uiso 1 1 calc R . .
C110 C -0.04673(19) 0.1556(3) 0.2540(3) 0.0586(15) Uani 1 1 d U . .
H110 H -0.0518 0.2045 0.2693 0.07 Uiso 1 1 calc R . .
Zn3 Zn -0.31605(2) 0.23367(5) -0.23832(4) 0.0682(3) Uani 1 1 d U . .
Zn4 Zn -0.52762(2) -0.21900(5) -0.26923(4) 0.0700(3) Uani 1 1 d U . .
S5 S -0.30762(6) 0.27607(11) -0.11492(10) 0.0802(6) Uani 1 1 d U . .
S6 S -0.35132(8) 0.31109(14) -0.32620(11) 0.1026(8) Uani 1 1 d U . .
S7 S -0.53783(6) -0.24197(13) -0.14501(11) 0.0896(7) Uani 1 1 d U . .
S8 S -0.57642(7) -0.16006(13) -0.34536(12) 0.0916(6) Uani 1 1 d U . .
N13 N -0.26150(19) 0.2124(4) -0.0114(3) 0.0895(18) Uani 1 1 d U . .
H13 H -0.2725 0.2413 0.0179 0.107 Uiso 1 1 calc R F 1
N14 N -0.25430(17) 0.1706(4) -0.1268(3) 0.0807(17) Uani 1 1 d U . .
N15 N -0.26718(16) 0.1779(3) -0.2005(3) 0.0741(15) Uani 1 1 d U H .
N16 N -0.29360(19) 0.2007(4) -0.3383(3) 0.0828(16) Uani 1 1 d U . .
N17 N -0.3082(2) 0.2172(4) -0.4056(3) 0.0919(19) Uani 1 1 d U . .
N18 N -0.3518(2) 0.2871(4) -0.4711(4) 0.097(2) Uani 1 1 d U . .
H18 H -0.3428 0.2674 -0.5092 0.117 Uiso 1 1 calc R . .
N19 N -0.4924(2) -0.3193(4) -0.0529(4) 0.096(2) Uani 1 1 d U . .
H19 H -0.5034 -0.2957 -0.0197 0.115 Uiso 1 1 calc R . .
N20 N -0.48288(17) -0.3392(3) -0.1736(3) 0.0780(16) Uani 1 1 d U . .
N21 N -0.49413(16) -0.3149(3) -0.2446(3) 0.0716(14) Uani 1 1 d U . .
N22 N -0.5200(2) -0.2663(4) -0.3756(4) 0.0858(17) Uani 1 1 d U . .
N23 N -0.5356(2) -0.2414(4) -0.4395(4) 0.0978(19) Uani 1 1 d U . .
N24 N -0.5785(2) -0.1680(5) -0.4925(4) 0.119(2) Uani 1 1 d DU . .
H24 H -0.567 -0.1812 -0.5299 0.143 Uiso 1 1 calc R G 1
C37 C -0.2514(2) 0.1417(4) -0.2501(4) 0.0773(19) Uani 1 1 d U . .
C38 C -0.2663(2) 0.1542(4) -0.3287(4) 0.0743(18) Uani 1 1 d U H .
C39 C -0.2451(2) 0.1078(4) -0.3744(4) 0.083(2) Uani 1 1 d U . .
C40 C -0.2449(3) 0.0952(5) -0.4484(4) 0.105(3) Uani 1 1 d U H .
H40 H -0.261 0.1213 -0.4837 0.126 Uiso 1 1 calc R . .
C41 C -0.2206(3) 0.0434(6) -0.4719(6) 0.128(3) Uani 1 1 d U . .
H41 H -0.2205 0.0346 -0.5234 0.153 Uiso 1 1 calc R H .
C42 C -0.1964(3) 0.0045(6) -0.4209(6) 0.122(3) Uani 1 1 d U H .
H42 H -0.1805 -0.0307 -0.4386 0.146 Uiso 1 1 calc R . .
C43 C -0.1952(3) 0.0165(5) -0.3445(5) 0.096(2) Uani 1 1 d U . .
C44 C -0.1731(3) -0.0198(5) -0.2870(6) 0.109(3) Uani 1 1 d U H .
H44 H -0.1566 -0.0569 -0.2984 0.131 Uiso 1 1 calc R . .
C45 C -0.1757(3) -0.0016(6) -0.2160(6) 0.114(3) Uani 1 1 d U . .
H45 H -0.1605 -0.0267 -0.1784 0.136 Uiso 1 1 calc R H .
C46 C -0.2000(2) 0.0536(5) -0.1936(5) 0.102(3) Uani 1 1 d U H .
H46 H -0.2006 0.0657 -0.1429 0.122 Uiso 1 1 calc R . .
C47 C -0.2222(2) 0.0880(5) -0.2488(4) 0.081(2) Uani 1 1 d U H .
C48 C -0.2199(2) 0.0687(4) -0.3232(4) 0.0775(19) Uani 1 1 d U H .
C49 C -0.2723(2) 0.2149(4) -0.0860(4) 0.0774(19) Uani 1 1 d U H .
C50A C -0.2330(3) 0.1645(6) 0.0217(5) 0.114(3) Uani 0.570(16) 1 d PDU H 1
H50A H -0.2103 0.1763 0.0013 0.137 Uiso 0.570(16) 1 calc PR H 1
H50B H -0.2392 0.1121 0.0102 0.137 Uiso 0.570(16) 1 calc PR H 1
C50B C -0.2330(3) 0.1645(6) 0.0217(5) 0.114(3) Uani 0.430(16) 1 d PDU H 2
H50C H -0.2223 0.1863 0.0693 0.137 Uiso 0.430(16) 1 calc PR H 2
H50D H -0.2139 0.1614 -0.0115 0.137 Uiso 0.430(16) 1 calc PR H 2
C51A C -0.2282(6) 0.1759(12) 0.1044(8) 0.150(8) Uani 0.570(16) 1 d PDU H 1
H51A H -0.2191 0.2261 0.1158 0.225 Uiso 0.570(16) 1 calc PR H 1
H51B H -0.2109 0.1395 0.1276 0.225 Uiso 0.570(16) 1 calc PR H 1
H51C H -0.2514 0.1695 0.1236 0.225 Uiso 0.570(16) 1 calc PR H 1
C51B C -0.2473(7) 0.0843(11) 0.0360(14) 0.145(8) Uani 0.430(16) 1 d PDU H 2
H51D H -0.2656 0.087 0.0702 0.218 Uiso 0.430(16) 1 calc PR H 2
H51E H -0.2272 0.0532 0.0577 0.218 Uiso 0.430(16) 1 calc PR H 2
H51F H -0.2578 0.0625 -0.011 0.218 Uiso 0.430(16) 1 calc PR H 2
C52 C -0.3355(3) 0.2695(4) -0.4015(5) 0.090(2) Uani 1 1 d U . .
C53 C -0.3829(3) 0.3361(6) -0.4865(5) 0.127(3) Uani 1 1 d U . .
H53A H -0.3794 0.3804 -0.4543 0.153 Uiso 1 1 calc R . .
H53B H -0.4047 0.31 -0.4746 0.153 Uiso 1 1 calc R . .
C54 C -0.3882(3) 0.3601(7) -0.5652(5) 0.149(4) Uani 1 1 d U . .
H54A H -0.3684 0.3929 -0.5751 0.223 Uiso 1 1 calc R . .
H54B H -0.4111 0.3868 -0.5751 0.223 Uiso 1 1 calc R . .
H54C H -0.3886 0.3165 -0.5975 0.223 Uiso 1 1 calc R . .
C55 C -0.4822(2) -0.3484(4) -0.2999(4) 0.0730(17) Uani 1 1 d U . .
C56 C -0.4970(2) -0.3234(4) -0.3753(4) 0.0821(19) Uani 1 1 d U . .
C57 C -0.4827(3) -0.3730(5) -0.4289(5) 0.109(3) Uani 1 1 d U . .
C58 C -0.4867(4) -0.3790(6) -0.5049(5) 0.150(4) Uani 1 1 d U . .
H58 H -0.5007 -0.3436 -0.5345 0.18 Uiso 1 1 calc R . .
C59 C -0.4706(5) -0.4356(7) -0.5371(7) 0.187(5) Uani 1 1 d U . .
H59 H -0.4746 -0.4403 -0.5895 0.224 Uiso 1 1 calc R . .
C60 C -0.4484(5) -0.4870(7) -0.4977(7) 0.200(5) Uani 1 1 d U . .
H60 H -0.4364 -0.524 -0.5227 0.24 Uiso 1 1 calc R . .
C61 C -0.4440(4) -0.4834(6) -0.4178(7) 0.174(4) Uani 1 1 d U . .
C62 C -0.4206(4) -0.5277(7) -0.3632(8) 0.188(4) Uani 1 1 d U . .
H62 H -0.406 -0.5656 -0.3803 0.226 Uiso 1 1 calc R . .
C63 C -0.4195(4) -0.5162(7) -0.2910(7) 0.167(4) Uani 1 1 d U . .
H63 H -0.4052 -0.5485 -0.2583 0.201 Uiso 1 1 calc R . .
C64 C -0.4386(3) -0.4575(5) -0.2595(6) 0.123(3) Uani 1 1 d U . .
H64 H -0.4374 -0.451 -0.2075 0.147 Uiso 1 1 calc R . .
C65 C -0.4588(2) -0.4114(5) -0.3080(5) 0.094(2) Uani 1 1 d U . .
C66 C -0.4606(3) -0.4236(5) -0.3860(5) 0.120(3) Uani 1 1 d U . .
C67 C -0.5023(2) -0.3032(5) -0.1260(4) 0.083(2) Uani 1 1 d U . .
C68 C -0.4648(3) -0.3732(6) -0.0267(5) 0.125(3) Uani 1 1 d DU . .
H68A H -0.4427 -0.3627 -0.0499 0.15 Uiso 1 1 calc R . .
H68B H -0.4732 -0.4235 -0.0423 0.15 Uiso 1 1 calc R . .
C69 C -0.4558(5) -0.3720(10) 0.0564(7) 0.243(8) Uani 1 1 d DU . .
H69A H -0.4586 -0.3214 0.0747 0.364 Uiso 1 1 calc R . .
H69B H -0.4309 -0.3883 0.0696 0.364 Uiso 1 1 calc R . .
H69C H -0.4721 -0.4054 0.0789 0.364 Uiso 1 1 calc R . .
C70 C -0.5627(2) -0.1916(5) -0.4271(5) 0.092(2) Uani 1 1 d U I .
C71A C -0.6121(6) -0.1233(14) -0.5153(19) 0.136(6) Uani 0.431(18) 1 d PDU I 1
H71A H -0.6279 -0.1192 -0.4755 0.163 Uiso 0.431(18) 1 calc PR I 1
H71B H -0.626 -0.1417 -0.5615 0.163 Uiso 0.431(18) 1 calc PR I 1
C71B C -0.6074(6) -0.1073(13) -0.4900(10) 0.125(6) Uani 0.569(18) 1 d PDU I 2
H3 H -0.598 -0.0673 -0.4559 0.15 Uiso 0.569(18) 1 calc PR I 2
H2 H -0.629 -0.1287 -0.4713 0.15 Uiso 0.569(18) 1 calc PR I 2
C72A C -0.5914(8) -0.0514(16) -0.5267(17) 0.166(9) Uani 0.431(18) 1 d PDU I 1
H72A H -0.5844 -0.0276 -0.4787 0.25 Uiso 0.431(18) 1 calc PR I 1
H72B H -0.6068 -0.0176 -0.5587 0.25 Uiso 0.431(18) 1 calc PR I 1
H72C H -0.5698 -0.063 -0.55 0.25 Uiso 0.431(18) 1 calc PR I 1
C72B C -0.6179(6) -0.0749(12) -0.5685(9) 0.136(7) Uani 0.569(18) 1 d PDU I 2
H72D H -0.6003 -0.0372 -0.5787 0.204 Uiso 0.569(18) 1 calc PR I 2
H72E H -0.6419 -0.0524 -0.5712 0.204 Uiso 0.569(18) 1 calc PR I 2
H72F H -0.6182 -0.1148 -0.6052 0.204 Uiso 0.569(18) 1 calc PR I 2
N27 N -0.35290(16) 0.1440(3) -0.2393(3) 0.0731(15) Uani 1 1 d U . .
C111 C -0.3879(2) 0.1594(5) -0.2428(6) 0.104(3) Uani 1 1 d U . .
H111 H -0.3949 0.21 -0.2416 0.125 Uiso 1 1 calc R . .
C112 C -0.4144(2) 0.1064(5) -0.2479(6) 0.103(3) Uani 1 1 d U . .
H112 H -0.439 0.1209 -0.2528 0.124 Uiso 1 1 calc R . .
C113 C -0.4052(2) 0.0308(4) -0.2459(4) 0.0724(17) Uani 1 1 d U . .
C114 C -0.3683(2) 0.0163(4) -0.2424(4) 0.0726(18) Uani 1 1 d U . .
H114 H -0.3601 -0.0335 -0.2424 0.087 Uiso 1 1 calc R . .
C115 C -0.3442(2) 0.0723(4) -0.2391(4) 0.0731(18) Uani 1 1 d U . .
H115 H -0.3194 0.0597 -0.2364 0.088 Uiso 1 1 calc R . .
N28 N -0.48672(18) -0.1379(3) -0.2607(3) 0.0732(14) Uani 1 1 d U . .
C116 C -0.4943(3) -0.0680(5) -0.2835(5) 0.100(2) Uani 1 1 d U . .
H116 H -0.5181 -0.0564 -0.3046 0.12 Uiso 1 1 calc R . .
C117 C -0.4682(2) -0.0121(5) -0.2770(5) 0.100(2) Uani 1 1 d U . .
H117 H -0.4748 0.0371 -0.2917 0.12 Uiso 1 1 calc R . .
C118 C -0.4333(2) -0.0274(4) -0.2498(4) 0.0697(17) Uani 1 1 d U . .
C119 C -0.4264(2) -0.0989(5) -0.2255(4) 0.089(2) Uani 1 1 d U . .
H119 H -0.4029 -0.1123 -0.2041 0.107 Uiso 1 1 calc R . .
C120 C -0.4543(3) -0.1524(5) -0.2325(5) 0.097(2) Uani 1 1 d U . .
H120 H -0.4488 -0.2014 -0.2156 0.116 Uiso 1 1 calc R . .
O300 O -0.2977(5) -0.0628(10) -0.3024(10) 0.171(6) Uiso 0.5 1 d PDU . .
C301 C -0.2711(5) -0.1122(11) -0.2967(9) 0.113(6) Uiso 0.5 1 d PDU . .
H30A H -0.2754 -0.1513 -0.2605 0.136 Uiso 0.5 1 calc PR . .
H30B H -0.2478 -0.0879 -0.2801 0.136 Uiso 0.5 1 calc PR . .
C302 C -0.2707(5) -0.1431(11) -0.3683(10) 0.128(6) Uiso 0.5 1 d PDU . .
H30C H -0.2817 -0.1932 -0.371 0.153 Uiso 0.5 1 calc PR . .
H30D H -0.2458 -0.1468 -0.3812 0.153 Uiso 0.5 1 calc PR . .
C303 C -0.2915(7) -0.0929(15) -0.4165(9) 0.185(9) Uiso 0.5 1 d PDU . .
H30E H -0.2758 -0.0563 -0.4377 0.222 Uiso 0.5 1 calc PR . .
H30F H -0.3057 -0.1199 -0.4575 0.222 Uiso 0.5 1 calc PR . .
C304 C -0.3146(6) -0.0574(13) -0.3703(12) 0.149(8) Uiso 0.5 1 d PDU . .
H30G H -0.3183 -0.0047 -0.3846 0.179 Uiso 0.5 1 calc PR . .
H30H H -0.3383 -0.0824 -0.374 0.179 Uiso 0.5 1 calc PR . .
O400 O -0.1319(7) 0.2992(18) 0.1890(14) 0.228(10) Uiso 0.42 1 d PDU . .
C401 C -0.1440(12) 0.2286(18) 0.178(2) 0.271(15) Uiso 0.42 1 d PDU . .
H40A H -0.1705 0.2272 0.167 0.326 Uiso 0.42 1 calc PR . .
H40B H -0.1367 0.1974 0.2222 0.326 Uiso 0.42 1 calc PR . .
C402 C -0.1269(13) 0.2048(16) 0.116(3) 0.274(15) Uiso 0.42 1 d PDU . .
H40C H -0.1059 0.1728 0.1321 0.329 Uiso 0.42 1 calc PR . .
H40D H -0.1439 0.1771 0.0804 0.329 Uiso 0.42 1 calc PR . .
C403 C -0.1158(11) 0.272(2) 0.0843(19) 0.237(14) Uiso 0.42 1 d PDU . .
H40E H -0.0893 0.2777 0.0926 0.284 Uiso 0.42 1 calc PR . .
H40F H -0.1237 0.2735 0.0304 0.284 Uiso 0.42 1 calc PR . .
C404 C -0.1329(9) 0.3276(14) 0.1213(18) 0.175(11) Uiso 0.42 1 d PDU . .
H40G H -0.1196 0.3751 0.1218 0.21 Uiso 0.42 1 calc PR . .
H40H H -0.158 0.3355 0.0985 0.21 Uiso 0.42 1 calc PR . .
O500 O -0.3475(7) -0.0366(15) -0.5593(13) 0.289(11) Uiso 0.5 1 d PDU . .
C501 C -0.3237(5) 0.0127(12) -0.5796(12) 0.260(13) Uiso 0.5 1 d PDU . .
H4 H -0.2987 -0.0009 -0.5606 0.312 Uiso 0.5 1 calc PR . .
H5 H -0.3289 0.0635 -0.5631 0.312 Uiso 0.5 1 calc PR . .
C502 C -0.3301(5) 0.0058(12) -0.6579(12) 0.234(12) Uiso 0.5 1 d PRDU . .
H8 H -0.3071 -0.002 -0.6786 0.281 Uiso 0.5 1 calc PR . .
H9 H -0.3414 0.0517 -0.6798 0.281 Uiso 0.5 1 calc PR . .
C503 C -0.3533(5) -0.0557(12) -0.6746(12) 0.252(13) Uiso 0.5 1 d PRDU . .
H50E H -0.3758 -0.0394 -0.7046 0.302 Uiso 0.5 1 calc PR . .
H50F H -0.3414 -0.0931 -0.7034 0.302 Uiso 0.5 1 calc PR . .
C504 C -0.3613(5) -0.0869(12) -0.6067(12) 0.249(13) Uiso 0.5 1 d PRDU . .
H50G H -0.3876 -0.0922 -0.6056 0.299 Uiso 0.5 1 calc PR . .
H50H H -0.3495 -0.1357 -0.5973 0.299 Uiso 0.5 1 calc PR . .
O600 O -0.2301(10) 0.128(3) 0.273(2) 0.446(16) Uiso 0.58 1 d PDU . .
C601 C -0.2282(13) 0.054(3) 0.281(3) 0.424(18) Uiso 0.58 1 d PDU . .
H60A H -0.236 0.0277 0.2338 0.509 Uiso 0.58 1 calc PR . .
H60B H -0.2424 0.0363 0.3199 0.509 Uiso 0.58 1 calc PR . .
C602 C -0.1905(14) 0.047(2) 0.302(3) 0.389(18) Uiso 0.58 1 d PDU . .
H60C H -0.1803 0.0099 0.2698 0.467 Uiso 0.58 1 calc PR . .
H60D H -0.186 0.0289 0.3539 0.467 Uiso 0.58 1 calc PR . .
C603 C -0.1741(9) 0.117(3) 0.295(2) 0.339(17) Uiso 0.58 1 d PDU . .
H60E H -0.1698 0.1281 0.2437 0.406 Uiso 0.58 1 calc PR . .
H60F H -0.1515 0.1227 0.3291 0.406 Uiso 0.58 1 calc PR . .
C604 C -0.2035(16) 0.160(2) 0.319(3) 0.407(18) Uiso 0.58 1 d PDU . .
H60G H -0.2064 0.1525 0.3714 0.488 Uiso 0.58 1 calc PR . .
H60H H -0.2012 0.2138 0.3083 0.488 Uiso 0.58 1 calc PR . .

loop_
_atom_site_aniso_label
_atom_site_aniso_U_11
_atom_site_aniso_U_22
_atom_site_aniso_U_33
_atom_site_aniso_U_23
_atom_site_aniso_U_13
_atom_site_aniso_U_12
Zn1 0.0635(5) 0.0616(5) 0.0350(4) -0.0010(3) 0.0135(3) -0.0069(4)
Zn2 0.0665(5) 0.0540(4) 0.0312(3) 0.0006(3) 0.0161(3) -0.0059(3)
S1 0.0780(12) 0.0623(10) 0.0373(8) 0.0031(7) 0.0139(8) -0.0024(8)
S2 0.0857(13) 0.0713(11) 0.0441(9) 0.0002(8) 0.0207(9) 0.0006(9)
S3 0.0704(11) 0.0732(11) 0.0307(7) 0.0002(7) 0.0119(7) 0.0029(9)
S4 0.0719(11) 0.0723(11) 0.0371(8) 0.0014(7) 0.0154(8) -0.0042(9)
N1 0.078(4) 0.114(5) 0.049(3) 0.012(3) 0.025(3) 0.010(3)
N2 0.083(4) 0.093(4) 0.041(3) -0.001(3) 0.016(3) 0.013(3)
N3 0.069(3) 0.070(3) 0.038(2) 0.000(2) 0.012(2) 0.001(3)
N4 0.071(3) 0.062(3) 0.045(3) 0.002(2) 0.018(2) -0.010(2)
N5 0.081(4) 0.070(3) 0.039(3) 0.002(2) 0.017(3) -0.001(3)
N6 0.078(4) 0.075(4) 0.048(3) 0.004(3) 0.013(3) 0.012(3)
N7 0.080(4) 0.079(4) 0.035(2) -0.003(2) 0.008(2) 0.008(3)
N8 0.074(3) 0.060(3) 0.033(2) -0.004(2) 0.013(2) -0.007(2)
N9 0.068(3) 0.053(3) 0.037(2) 0.001(2) 0.012(2) -0.008(2)
N10 0.073(4) 0.057(3) 0.046(3) -0.004(2) 0.022(2) -0.007(2)
N11 0.074(4) 0.071(3) 0.038(3) 0.000(2) 0.020(2) -0.001(3)
N12 0.067(4) 0.094(4) 0.037(3) 0.000(3) 0.012(2) 0.008(3)
C1 0.088(4) 0.072(4) 0.053(3) 0.009(3) 0.018(3) 0.024(3)
C2 0.090(4) 0.056(4) 0.048(3) 0.003(3) 0.015(3) 0.012(3)
C3A 0.079(7) 0.065(7) 0.053(5) 0.009(5) 0.021(5) 0.004(5)
C4A 0.085(8) 0.081(8) 0.053(5) 0.011(5) 0.026(6) 0.010(5)
C5A 0.105(9) 0.103(8) 0.059(6) 0.022(6) 0.026(6) 0.020(6)
C6A 0.118(9) 0.089(8) 0.080(6) 0.034(6) 0.035(7) 0.037(7)
C7A 0.104(8) 0.082(7) 0.072(6) 0.026(5) 0.029(6) 0.030(6)
C8A 0.131(10) 0.101(9) 0.087(7) 0.020(7) 0.038(7) 0.055(7)
C9A 0.117(9) 0.097(9) 0.078(6) 0.011(6) 0.035(7) 0.046(7)
C10A 0.089(8) 0.087(7) 0.060(6) 0.002(5) 0.026(6) 0.023(6)
C11A 0.083(7) 0.059(6) 0.054(5) 0.000(5) 0.018(5) 0.008(5)
C12A 0.082(7) 0.062(6) 0.056(5) 0.008(4) 0.019(5) 0.012(4)
C3B 0.085(7) 0.062(8) 0.049(5) 0.003(6) 0.015(5) 0.015(6)
C4B 0.094(9) 0.072(9) 0.045(5) -0.005(7) 0.015(6) 0.021(7)
C5B 0.116(10) 0.106(10) 0.046(7) 0.006(7) 0.008(6) 0.034(8)
C6B 0.109(10) 0.119(12) 0.067(7) 0.010(9) 0.004(7) 0.052(10)
C7B 0.097(8) 0.114(10) 0.062(6) -0.001(8) 0.008(6) 0.047(8)
C8B 0.084(9) 0.151(13) 0.083(8) 0.009(10) 0.013(7) 0.054(10)
C9B 0.085(9) 0.143(13) 0.089(8) 0.019(10) 0.022(8) 0.041(10)
C10B 0.081(8) 0.113(10) 0.058(7) 0.004(8) 0.016(6) 0.017(8)
C11B 0.087(7) 0.079(8) 0.051(6) -0.002(7) 0.015(5) 0.028(7)
C12B 0.087(7) 0.078(8) 0.052(5) -0.002(6) 0.011(5) 0.031(7)
C13 0.064(4) 0.084(5) 0.039(3) -0.008(3) 0.013(3) -0.004(3)
C14A 0.078(10) 0.128(12) 0.064(8) 0.005(9) 0.041(8) 0.009(9)
C15A 0.157(16) 0.137(15) 0.074(9) -0.011(10) 0.046(11) 0.044(13)
C14B 0.092(10) 0.136(11) 0.051(7) 0.014(8) 0.041(7) 0.005(8)
C15B 0.129(14) 0.142(12) 0.097(13) -0.033(11) 0.039(11) 0.012(10)
C16 0.063(4) 0.066(4) 0.048(3) -0.004(3) 0.015(3) -0.009(3)
C17 0.072(5) 0.081(5) 0.052(4) 0.007(3) 0.021(3) 0.012(3)
C18 0.104(6) 0.081(5) 0.061(4) 0.000(4) 0.021(4) 0.002(4)
C19 0.064(4) 0.055(3) 0.034(3) 0.001(2) 0.011(3) -0.008(3)
C20 0.063(4) 0.051(3) 0.042(3) 0.001(2) 0.011(3) -0.003(3)
C21 0.073(4) 0.056(4) 0.039(3) 0.003(2) 0.010(3) 0.006(3)
C22 0.104(5) 0.065(4) 0.045(3) 0.000(3) 0.015(3) 0.011(4)
C23 0.116(6) 0.083(5) 0.041(3) 0.003(3) 0.015(4) 0.009(4)
C24 0.110(6) 0.083(5) 0.052(4) 0.016(3) 0.001(4) 0.021(4)
C25 0.084(5) 0.070(4) 0.047(3) 0.002(3) 0.001(3) 0.018(3)
C26 0.094(5) 0.077(5) 0.062(4) -0.002(3) -0.005(4) 0.029(4)
C27 0.080(5) 0.085(5) 0.068(4) -0.010(4) 0.011(4) 0.025(4)
C28 0.074(4) 0.076(4) 0.050(3) -0.009(3) 0.014(3) 0.005(3)
C29 0.060(4) 0.060(4) 0.042(3) -0.006(3) 0.007(3) 0.003(3)
C30 0.069(4) 0.063(4) 0.038(3) 0.001(3) 0.004(3) 0.006(3)
C31 0.072(4) 0.055(4) 0.039(3) -0.003(3) 0.015(3) -0.007(3)
C32A 0.084(11) 0.107(13) 0.049(7) -0.025(9) -0.006(7) 0.029(9)
C33A 0.122(18) 0.15(2) 0.094(12) -0.005(13) 0.035(11) 0.035(15)
C32B 0.095(11) 0.081(12) 0.058(7) -0.003(8) 0.016(8) 0.026(9)
C33B 0.116(16) 0.125(18) 0.094(11) -0.035(11) 0.013(11) 0.019(13)
C34 0.067(4) 0.060(4) 0.041(3) 0.000(3) 0.017(3) -0.003(3)
C35 0.074(5) 0.097(5) 0.063(4) -0.006(4) 0.017(4) 0.022(4)
C36 0.124(7) 0.112(7) 0.065(5) -0.009(4) 0.028(5) 0.017(5)
N25 0.066(3) 0.058(3) 0.046(3) 0.005(2) 0.015(2) -0.004(2)
C101 0.058(4) 0.068(4) 0.064(4) -0.006(3) 0.015(3) -0.001(3)
C102 0.065(4) 0.056(4) 0.070(4) 0.001(3) 0.017(3) -0.002(3)
C103 0.063(3) 0.051(3) 0.039(3) -0.001(3) 0.011(3) -0.005(3)
C104 0.060(4) 0.058(3) 0.055(3) 0.006(3) 0.003(3) 0.002(3)
C105 0.066(4) 0.050(3) 0.059(4) 0.003(3) 0.011(3) 0.000(3)
N26 0.064(3) 0.051(3) 0.037(2) -0.001(2) 0.014(2) -0.005(2)
C106 0.060(4) 0.055(4) 0.062(4) -0.005(3) 0.018(3) -0.002(3)
C107 0.066(4) 0.047(3) 0.061(4) -0.006(3) 0.018(3) 0.002(3)
C108 0.064(3) 0.048(3) 0.042(3) 0.000(3) 0.014(3) -0.003(3)
C109 0.063(4) 0.051(3) 0.055(3) 0.001(3) 0.016(3) 0.001(3)
C110 0.076(4) 0.048(3) 0.054(4) -0.004(3) 0.018(3) -0.005(3)
Zn3 0.0868(6) 0.0717(6) 0.0509(5) -0.0037(4) 0.0282(4) 0.0036(4)
Zn4 0.0863(6) 0.0709(6) 0.0542(5) -0.0046(4) 0.0139(4) 0.0015(4)
S5 0.1192(17) 0.0732(13) 0.0529(10) -0.0052(8) 0.0298(11) 0.0070(11)
S6 0.148(2) 0.1022(17) 0.0609(12) -0.0022(11) 0.0284(13) 0.0304(15)
S7 0.1008(16) 0.1105(17) 0.0612(11) 0.0053(11) 0.0256(11) 0.0255(13)
S8 0.1023(16) 0.0994(16) 0.0743(13) -0.0040(11) 0.0152(12) 0.0009(13)
N13 0.110(5) 0.105(5) 0.057(3) 0.003(3) 0.022(3) 0.004(4)
N14 0.082(4) 0.105(5) 0.058(3) -0.002(3) 0.023(3) 0.005(3)
N15 0.081(4) 0.089(4) 0.056(3) -0.007(3) 0.026(3) 0.002(3)
N16 0.104(5) 0.088(4) 0.060(3) -0.004(3) 0.025(3) 0.000(3)
N17 0.140(6) 0.086(4) 0.056(3) 0.003(3) 0.039(3) 0.008(4)
N18 0.133(6) 0.096(5) 0.068(4) -0.006(3) 0.038(4) 0.011(4)
N19 0.112(5) 0.106(5) 0.074(4) 0.016(4) 0.026(4) 0.017(4)
N20 0.085(4) 0.077(4) 0.076(3) 0.003(3) 0.025(3) 0.004(3)
N21 0.082(4) 0.068(3) 0.067(3) -0.007(3) 0.021(3) -0.004(3)
N22 0.109(5) 0.085(4) 0.064(3) 0.002(3) 0.013(3) -0.011(3)
N23 0.108(5) 0.119(5) 0.068(4) -0.003(4) 0.015(4) -0.012(4)
N24 0.105(5) 0.176(7) 0.078(4) 0.028(5) 0.014(4) -0.006(4)
C37 0.086(5) 0.089(5) 0.061(3) -0.006(3) 0.029(3) 0.009(4)
C38 0.092(5) 0.077(5) 0.058(3) -0.002(3) 0.028(3) 0.007(3)
C39 0.119(6) 0.077(5) 0.060(3) 0.003(3) 0.037(4) 0.012(4)
C40 0.170(8) 0.088(6) 0.064(4) -0.006(4) 0.047(5) 0.015(5)
C41 0.207(10) 0.103(7) 0.085(5) -0.005(5) 0.066(6) 0.025(6)
C42 0.169(8) 0.106(7) 0.103(5) -0.005(5) 0.072(6) 0.033(6)
C43 0.117(6) 0.084(5) 0.096(4) 0.010(4) 0.055(4) 0.016(4)
C44 0.101(6) 0.110(6) 0.124(6) 0.022(5) 0.048(5) 0.034(5)
C45 0.103(6) 0.131(7) 0.109(5) 0.023(6) 0.024(5) 0.028(5)
C46 0.100(6) 0.129(7) 0.081(5) 0.015(5) 0.025(4) 0.028(5)
C47 0.083(5) 0.099(5) 0.066(4) 0.012(4) 0.034(3) 0.010(4)
C48 0.093(5) 0.074(4) 0.072(4) 0.009(3) 0.038(4) 0.012(3)
C49 0.093(5) 0.094(5) 0.050(3) -0.008(3) 0.027(3) -0.006(4)
C50A 0.123(6) 0.152(7) 0.069(4) 0.012(5) 0.019(4) 0.022(5)
C50B 0.123(6) 0.152(7) 0.069(4) 0.012(5) 0.019(4) 0.022(5)
C51A 0.163(16) 0.208(18) 0.078(7) 0.009(11) 0.004(10) 0.044(14)
C51B 0.19(2) 0.133(11) 0.105(15) 0.026(13) -0.012(15) 0.044(12)
C52 0.123(6) 0.076(5) 0.075(4) 0.005(4) 0.030(4) 0.018(4)
C53 0.180(9) 0.112(7) 0.083(5) -0.002(5) -0.015(6) 0.036(6)
C54 0.187(11) 0.173(11) 0.092(6) 0.015(6) 0.041(7) 0.063(9)
C55 0.081(5) 0.068(4) 0.077(4) -0.001(3) 0.036(4) 0.000(3)
C56 0.110(6) 0.062(4) 0.079(4) -0.003(3) 0.031(4) -0.005(3)
C57 0.188(8) 0.073(5) 0.075(4) 0.004(4) 0.054(5) 0.003(5)
C58 0.288(11) 0.090(6) 0.084(5) 0.000(5) 0.069(7) 0.005(7)
C59 0.364(14) 0.118(8) 0.098(6) -0.002(5) 0.105(8) 0.032(8)
C60 0.365(13) 0.126(8) 0.136(6) 0.001(6) 0.136(8) 0.064(8)
C61 0.300(10) 0.116(7) 0.131(6) 0.034(5) 0.134(7) 0.074(7)
C62 0.283(11) 0.127(8) 0.186(7) 0.071(6) 0.161(8) 0.100(7)
C63 0.215(9) 0.140(8) 0.172(7) 0.087(7) 0.128(7) 0.094(7)
C64 0.138(7) 0.115(7) 0.132(6) 0.056(5) 0.085(6) 0.044(5)
C65 0.111(6) 0.084(5) 0.098(4) 0.020(4) 0.059(4) 0.018(4)
C66 0.197(8) 0.074(5) 0.107(5) 0.019(4) 0.091(5) 0.032(5)
C67 0.093(5) 0.089(5) 0.069(4) 0.005(4) 0.023(4) 0.005(4)
C68 0.139(8) 0.131(8) 0.108(6) 0.029(6) 0.024(6) 0.049(6)
C69 0.292(18) 0.310(19) 0.129(8) 0.071(11) 0.034(11) 0.151(16)
C70 0.090(6) 0.116(6) 0.070(4) 0.005(4) 0.005(4) 0.001(4)
C71A 0.125(11) 0.173(12) 0.096(13) 0.041(11) -0.038(10) -0.015(9)
C71B 0.112(10) 0.159(12) 0.095(11) 0.037(9) -0.023(9) -0.008(8)
C72A 0.168(19) 0.176(13) 0.135(17) 0.061(15) -0.065(16) -0.032(12)
C72B 0.153(16) 0.164(15) 0.087(10) 0.021(10) -0.004(11) 0.004(12)
N27 0.077(3) 0.070(3) 0.077(4) -0.010(3) 0.028(3) 0.007(3)
C111 0.088(5) 0.071(5) 0.159(7) -0.009(5) 0.038(6) 0.007(4)
C112 0.081(5) 0.071(4) 0.162(7) -0.003(5) 0.030(5) 0.010(4)
C113 0.085(4) 0.067(4) 0.067(4) -0.005(3) 0.020(4) 0.009(3)
C114 0.082(4) 0.064(4) 0.073(4) 0.006(3) 0.016(4) 0.015(3)
C115 0.078(4) 0.075(4) 0.069(4) 0.008(4) 0.022(4) 0.011(3)
N28 0.090(4) 0.070(3) 0.059(3) 0.000(3) 0.006(3) 0.004(3)
C116 0.094(5) 0.067(4) 0.139(7) 0.006(5) 0.005(5) 0.006(4)
C117 0.091(5) 0.067(5) 0.138(7) 0.008(5) 0.005(5) 0.007(4)
C118 0.087(4) 0.061(4) 0.062(4) 0.000(3) 0.011(4) 0.006(3)
C119 0.093(5) 0.082(5) 0.087(5) 0.012(4) -0.012(4) 0.002(4)
C120 0.107(5) 0.072(5) 0.103(6) 0.015(4) -0.023(5) -0.008(4)

loop_
_atom_type_symbol
_atom_type_description
_atom_type_scat_dispersion_real
_atom_type_scat_dispersion_imag
_atom_type_scat_source
C C -0.002 0.002 'International Tables Vol C Tables 4.2.6.8 and 6.1.1.4'
H H 0 0 'International Tables Vol C Tables 4.2.6.8 and 6.1.1.4'
N N -0.0031 0.0041 'International Tables Vol C Tables 4.2.6.8 and 6.1.1.4'
S S 0.1229 0.1518 'International Tables Vol C Tables 4.2.6.8 and 6.1.1.4'
Zn Zn 0.1808 1.7087 'International Tables Vol C Tables 4.2.6.8 and 6.1.1.4'
O O -0.0041 0.0076 'International Tables Vol C Tables 4.2.6.8 and 6.1.1.4'

loop_
_geom_angle_atom_site_label_1
_geom_angle_atom_site_label_2
_geom_angle_atom_site_label_3
_geom_angle
_geom_angle_site_symmetry_1
_geom_angle_site_symmetry_3
_geom_angle_publ_flag
N3 Zn1 N25 96.1(2) . . ?
N3 Zn1 N4 75.64(19) . . ?
N25 Zn1 N4 97.22(19) . . ?
N3 Zn1 S1 79.82(14) . . ?
N25 Zn1 S1 103.46(13) . . ?
N4 Zn1 S1 149.34(15) . . ?
N3 Zn1 S2 150.59(14) . . ?
N25 Zn1 S2 102.63(15) . . ?
N4 Zn1 S2 79.67(15) . . ?
S1 Zn1 S2 116.70(7) . . ?
N26 Zn2 N10 101.19(18) . . ?
N26 Zn2 N9 97.71(19) . . ?
N10 Zn2 N9 75.06(18) . . ?
N26 Zn2 S3 105.59(13) . . ?
N10 Zn2 S3 144.77(14) . . ?
N9 Zn2 S3 79.00(13) . . ?
N26 Zn2 S4 103.17(14) . . ?
N10 Zn2 S4 79.53(15) . . ?
N9 Zn2 S4 149.72(13) . . ?
S3 Zn2 S4 115.31(6) . . ?
C13 S1 Zn1 95.3(2) . . ?
C16 S2 Zn1 96.0(2) . . ?
C31 S3 Zn2 95.2(2) . . ?
C34 S4 Zn2 95.2(2) . . ?
C13 N1 C14B 126.8(11) . . ?
C13 N1 C14A 117.6(10) . . ?
C14B N1 C14A 21.5(12) . . ?
C13 N2 N3 110.2(5) . . ?
C1 N3 N2 120.4(6) . . ?
C1 N3 Zn1 115.3(4) . . ?
N2 N3 Zn1 124.0(4) . . ?
C2 N4 N5 120.4(5) . . ?
C2 N4 Zn1 115.2(4) . . ?
N5 N4 Zn1 124.3(4) . . ?
N4 N5 C16 110.7(5) . . ?
C16 N6 C17 128.7(6) . . ?
C31 N7 C32B 122.5(15) . . ?
C31 N7 C32A 122.8(15) . . ?
C32B N7 C32A 15(3) . . ?
C31 N8 N9 109.0(5) . . ?
C19 N9 N8 120.0(5) . . ?
C19 N9 Zn2 116.2(4) . . ?
N8 N9 Zn2 123.7(4) . . ?
C20 N10 N11 118.9(5) . . ?
C20 N10 Zn2 116.8(4) . . ?
N11 N10 Zn2 124.2(4) . . ?
N10 N11 C34 109.6(5) . . ?
C34 N12 C35 125.6(5) . . ?
N3 C1 C11A 133.3(7) . . ?
N3 C1 C2 118.2(6) . . ?
C11A C1 C2 106.1(7) . . ?
N3 C1 C11B 128.4(8) . . ?
C11A C1 C11B 40.3(7) . . ?
C2 C1 C11B 106.4(7) . . ?
N4 C2 C3A 132.7(8) . . ?
N4 C2 C1 114.6(6) . . ?
C3A C2 C1 111.0(7) . . ?
N4 C2 C3B 135.7(8) . . ?
C3A C2 C3B 30.4(7) . . ?
C1 C2 C3B 105.9(8) . . ?
C4A C3A C12A 116.9(12) . . ?
C4A C3A C2 139.3(12) . . ?
C12A C3A C2 103.6(10) . . ?
C3A C4A C5A 119.6(12) . . ?
C6A C5A C4A 121.6(12) . . ?
C5A C6A C7A 122.9(13) . . ?
C6A C7A C12A 113.0(12) . . ?
C6A C7A C8A 131.2(13) . . ?
C12A C7A C8A 115.7(11) . . ?
C9A C8A C7A 122.1(13) . . ?
C8A C9A C10A 123.9(13) . . ?
C11A C10A C9A 118.1(12) . . ?
C10A C11A C1 134.9(11) . . ?
C10A C11A C12A 119.6(11) . . ?
C1 C11A C12A 105.3(9) . . ?
C7A C12A C3A 125.9(11) . . ?
C7A C12A C11A 120.5(11) . . ?
C3A C12A C11A 113.6(11) . . ?
C12B C3B C4B 119.6(17) . . ?
C12B C3B C2 108.3(14) . . ?
C4B C3B C2 132.0(16) . . ?
C3B C4B C5B 115.8(17) . . ?
C6B C5B C4B 128.1(16) . . ?
C5B C6B C7B 115.4(17) . . ?
C8B C7B C12B 117.5(16) . . ?
C8B C7B C6B 126.4(18) . . ?
C12B C7B C6B 116.0(16) . . ?
C7B C8B C9B 121.1(18) . . ?
C10B C9B C8B 121.4(18) . . ?
C9B C10B C11B 118.9(17) . . ?
C10B C11B C12B 120.2(16) . . ?
C10B C11B C1 134.4(14) . . ?
C12B C11B C1 104.5(13) . . ?
C3B C12B C7B 125.0(16) . . ?
C3B C12B C11B 114.1(16) . . ?
C7B C12B C11B 120.8(15) . . ?
N2 C13 N1 116.1(6) . . ?
N2 C13 S1 128.1(5) . . ?
N1 C13 S1 115.8(5) . . ?
N1 C14A C15A 113.5(16) . . ?
N1 C14B C15B 99.1(13) . . ?
N6 C16 N5 112.0(5) . . ?
N6 C16 S2 120.0(5) . . ?
N5 C16 S2 128.0(5) . . ?
N6 C17 C18 111.7(6) . . ?
N9 C19 C29 135.3(5) . . ?
N9 C19 C20 116.5(6) . . ?
C29 C19 C20 107.9(5) . . ?
N10 C20 C21 137.2(5) . . ?
N10 C20 C19 114.7(5) . . ?
C21 C20 C19 108.0(5) . . ?
C22 C21 C30 119.4(6) . . ?
C22 C21 C20 135.2(6) . . ?
C30 C21 C20 105.3(5) . . ?
C21 C22 C23 118.7(6) . . ?
C24 C23 C22 122.1(6) . . ?
C23 C24 C25 121.2(6) . . ?
C30 C25 C26 116.2(6) . . ?
C30 C25 C24 115.1(6) . . ?
C26 C25 C24 128.7(6) . . ?
C27 C26 C25 121.5(7) . . ?
C26 C27 C28 121.7(6) . . ?
C29 C28 C27 119.0(6) . . ?
C28 C29 C30 118.0(6) . . ?
C28 C29 C19 136.1(6) . . ?
C30 C29 C19 105.9(5) . . ?
C25 C30 C21 123.5(5) . . ?
C25 C30 C29 123.5(6) . . ?
C21 C30 C29 112.9(5) . . ?
N7 C31 N8 115.6(6) . . ?
N7 C31 S3 116.2(5) . . ?
N8 C31 S3 128.0(4) . . ?
N7 C32A C33A 101(3) . . ?
N7 C32B C33B 105(3) . . ?
N11 C34 N12 111.5(5) . . ?
N11 C34 S4 129.5(4) . . ?
N12 C34 S4 119.0(5) . . ?
N12 C35 C36 112.5(6) . . ?
C105 N25 C101 117.7(6) . . ?
C105 N25 Zn1 117.9(4) . . ?
C101 N25 Zn1 124.2(5) . . ?
N25 C101 C102 122.4(6) . . ?
C101 C102 C103 120.2(6) . . ?
C102 C103 C104 116.6(6) . . ?
C102 C103 C108 122.0(6) . . ?
C104 C103 C108 121.3(6) . . ?
C105 C104 C103 119.0(6) . . ?
N25 C105 C104 123.9(6) . . ?
C106 N26 C110 117.2(5) . . ?
C106 N26 Zn2 119.8(4) . . ?
C110 N26 Zn2 123.0(4) . . ?
N26 C106 C107 123.1(6) . . ?
C108 C107 C106 119.8(6) . . ?
C107 C108 C109 117.1(6) . . ?
C107 C108 C103 120.4(5) . . ?
C109 C108 C103 122.5(6) . . ?
C110 C109 C108 118.6(6) . . ?
N26 C110 C109 124.1(6) . . ?
N27 Zn3 N15 100.1(2) . . ?
N27 Zn3 N16 95.7(2) . . ?
N15 Zn3 N16 74.9(2) . . ?
N27 Zn3 S5 105.60(16) . . ?
N15 Zn3 S5 80.34(16) . . ?
N16 Zn3 S5 149.8(2) . . ?
N27 Zn3 S6 97.59(19) . . ?
N15 Zn3 S6 151.01(16) . . ?
N16 Zn3 S6 80.7(2) . . ?
S5 Zn3 S6 116.58(8) . . ?
N28 Zn4 N21 98.2(2) . . ?
N28 Zn4 N22 99.6(2) . . ?
N21 Zn4 N22 74.6(2) . . ?
N28 Zn4 S7 104.36(17) . . ?
N21 Zn4 S7 79.43(16) . . ?
N22 Zn4 S7 146.74(19) . . ?
N28 Zn4 S8 103.32(18) . . ?
N21 Zn4 S8 149.21(17) . . ?
N22 Zn4 S8 80.2(2) . . ?
S7 Zn4 S8 115.42(8) . . ?
C49 S5 Zn3 95.3(2) . . ?
C52 S6 Zn3 93.6(3) . . ?
C67 S7 Zn4 95.5(3) . . ?
C70 S8 Zn4 93.9(3) . . ?
C49 N13 C50A 123.3(7) . . ?
C49 N14 N15 110.2(6) . . ?
C37 N15 N14 119.3(6) . . ?
C37 N15 Zn3 116.9(5) . . ?
N14 N15 Zn3 123.3(4) . . ?
N17 N16 C38 119.7(6) . . ?
N17 N16 Zn3 124.0(6) . . ?
C38 N16 Zn3 115.7(5) . . ?
N16 N17 C52 109.1(6) . . ?
C52 N18 C53 125.0(7) . . ?
C67 N19 C68 124.1(7) . . ?
C67 N20 N21 108.5(6) . . ?
C55 N21 N20 118.8(6) . . ?
C55 N21 Zn4 117.3(5) . . ?
N20 N21 Zn4 123.7(4) . . ?
N23 N22 C56 118.8(7) . . ?
N23 N22 Zn4 124.3(6) . . ?
C56 N22 Zn4 116.8(5) . . ?
N22 N23 C70 109.4(7) . . ?
C70 N24 C71A 133.1(16) . . ?
C70 N24 C71B 116.1(10) . . ?
C71A N24 C71B 20.8(15) . . ?
N15 C37 C47 135.8(7) . . ?
N15 C37 C38 116.0(7) . . ?
C47 C37 C38 108.1(6) . . ?
N16 C38 C39 138.3(7) . . ?
N16 C38 C37 114.8(6) . . ?
C39 C38 C37 106.9(7) . . ?
C40 C39 C48 118.7(7) . . ?
C40 C39 C38 135.7(8) . . ?
C48 C39 C38 105.7(6) . . ?
C39 C40 C41 119.3(9) . . ?
C42 C41 C40 121.4(9) . . ?
C43 C42 C41 121.4(8) . . ?
C42 C43 C48 115.5(9) . . ?
C42 C43 C44 127.5(9) . . ?
C48 C43 C44 116.9(8) . . ?
C45 C44 C43 119.7(8) . . ?
C44 C45 C46 124.0(9) . . ?
C47 C46 C45 117.0(8) . . ?
C46 C47 C48 119.4(7) . . ?
C46 C47 C37 134.4(7) . . ?
C48 C47 C37 106.1(7) . . ?
C43 C48 C47 123.1(8) . . ?
C43 C48 C39 123.7(7) . . ?
C47 C48 C39 113.2(7) . . ?
N14 C49 N13 115.2(7) . . ?
N14 C49 S5 128.6(6) . . ?
N13 C49 S5 116.2(6) . . ?
N13 C50A C51A 109.2(10) . . ?
N18 C52 N17 110.8(7) . . ?
N18 C52 S6 118.2(6) . . ?
N17 C52 S6 131.0(7) . . ?
N18 C53 C54 112.0(9) . . ?
N21 C55 C65 135.2(8) . . ?
N21 C55 C56 116.7(7) . . ?
C65 C55 C56 107.9(7) . . ?
N22 C56 C57 138.4(8) . . ?
N22 C56 C55 113.9(7) . . ?
C57 C56 C55 107.6(7) . . ?
C58 C57 C66 119.6(9) . . ?
C58 C57 C56 135.1(10) . . ?
C66 C57 C56 105.2(7) . . ?
C59 C58 C57 119.5(12) . . ?
C58 C59 C60 123.3(12) . . ?
C59 C60 C61 118.8(11) . . ?
C66 C61 C60 116.5(11) . . ?
C66 C61 C62 113.2(11) . . ?
C60 C61 C62 129.8(11) . . ?
C63 C62 C61 121.9(10) . . ?
C62 C63 C64 123.5(11) . . ?
C65 C64 C63 117.0(10) . . ?
C64 C65 C66 120.2(8) . . ?
C64 C65 C55 134.5(8) . . ?
C66 C65 C55 105.2(8) . . ?
C61 C66 C57 122.0(10) . . ?
C61 C66 C65 123.8(10) . . ?
C57 C66 C65 114.1(7) . . ?
N20 C67 N19 114.4(7) . . ?
N20 C67 S7 129.2(6) . . ?
N19 C67 S7 116.3(6) . . ?
N19 C68 C69 112.6(9) . . ?
N24 C70 N23 108.5(8) . . ?
N24 C70 S8 121.1(8) . . ?
N23 C70 S8 130.4(7) . . ?
N24 C71A C72A 94.1(18) . . ?
N24 C71B C72B 110.1(15) . . ?
C111 N27 C115 116.2(7) . . ?
C111 N27 Zn3 118.4(5) . . ?
C115 N27 Zn3 125.4(5) . . ?
N27 C111 C112 123.8(8) . . ?
C111 C112 C113 120.2(8) . . ?
C114 C113 C112 114.7(7) . . ?
C114 C113 C118 124.1(7) . . ?
C112 C113 C118 121.2(7) . . ?
C115 C114 C113 120.9(7) . . ?
N27 C115 C114 124.2(7) . . ?
C120 N28 C116 117.9(7) . . ?
C120 N28 Zn4 122.0(5) . . ?
C116 N28 Zn4 120.1(6) . . ?
N28 C116 C117 122.0(8) . . ?
C118 C117 C116 120.7(8) . . ?
C117 C118 C119 116.1(8) . . ?
C117 C118 C113 121.0(7) . . ?
C119 C118 C113 122.9(7) . . ?
C118 C119 C120 120.0(8) . . ?
N28 C120 C119 123.2(8) . . ?
C304 O300 C301 113.0(15) . . ?
O300 C301 C302 106.2(12) . . ?
C301 C302 C303 104.6(10) . . ?
C304 C303 C302 104.3(10) . . ?
O300 C304 C303 105.3(12) . . ?
C404 O400 C401 104.7(15) . . ?
O400 C401 C402 102.9(14) . . ?
C403 C402 C401 104.1(9) . . ?
C404 C403 C402 104.0(10) . . ?
O400 C404 C403 101.9(15) . . ?
C504 O500 C501 119.9(15) . . ?
O500 C501 C502 100.4(8) . . ?
C501 C502 C503 108 . . ?
C504 C503 C502 108 . . ?
O500 C504 C503 101.0(8) . . ?
C601 O600 C604 110(2) . . ?
O600 C601 C602 99.4(16) . . ?
C601 C602 C603 108.4(18) . . ?
C602 C603 C604 96.0(18) . . ?
O600 C604 C603 97(2) . . ?

loop_
_geom_bond_atom_site_label_1
_geom_bond_atom_site_label_2
_geom_bond_distance
_geom_bond_site_symmetry_2
_geom_bond_publ_flag
Zn1 N3 2.119(5) . ?
Zn1 N25 2.130(5) . ?
Zn1 N4 2.174(5) . ?
Zn1 S1 2.3759(16) . ?
Zn1 S2 2.3949(18) . ?
Zn2 N26 2.110(5) . ?
Zn2 N10 2.155(5) . ?
Zn2 N9 2.157(5) . ?
Zn2 S3 2.3730(16) . ?
Zn2 S4 2.3935(18) . ?
S1 C13 1.754(7) . ?
S2 C16 1.741(7) . ?
S3 C31 1.755(7) . ?
S4 C34 1.728(6) . ?
N1 C13 1.347(8) . ?
N1 C14B 1.463(15) . ?
N1 C14A 1.508(16) . ?
N2 C13 1.333(8) . ?
N2 N3 1.375(7) . ?
N3 C1 1.283(8) . ?
N4 C2 1.292(8) . ?
N4 N5 1.340(7) . ?
N5 C16 1.382(8) . ?
N6 C16 1.325(8) . ?
N6 C17 1.453(8) . ?
N7 C31 1.345(7) . ?
N7 C32B 1.43(4) . ?
N7 C32A 1.54(4) . ?
N8 C31 1.352(8) . ?
N8 N9 1.375(6) . ?
N9 C19 1.308(7) . ?
N10 C20 1.322(8) . ?
N10 N11 1.349(7) . ?
N11 C34 1.363(8) . ?
N12 C34 1.368(7) . ?
N12 C35 1.452(8) . ?
C1 C11A 1.449(13) . ?
C1 C2 1.489(9) . ?
C1 C11B 1.601(19) . ?
C2 C3A 1.443(15) . ?
C2 C3B 1.57(2) . ?
C3A C4A 1.362(17) . ?
C3A C12A 1.423(17) . ?
C4A C5A 1.415(18) . ?
C5A C6A 1.374(18) . ?
C6A C7A 1.399(17) . ?
C7A C12A 1.421(16) . ?
C7A C8A 1.429(18) . ?
C8A C9A 1.324(18) . ?
C9A C10A 1.389(17) . ?
C10A C11A 1.378(16) . ?
C11A C12A 1.458(16) . ?
C3B C12B 1.38(2) . ?
C3B C4B 1.39(2) . ?
C4B C5B 1.40(2) . ?
C5B C6B 1.40(3) . ?
C6B C7B 1.45(2) . ?
C7B C8B 1.38(2) . ?
C7B C12B 1.44(2) . ?
C8B C9B 1.48(3) . ?
C9B C10B 1.35(2) . ?
C10B C11B 1.42(2) . ?
C11B C12B 1.45(2) . ?
C14A C15A 1.530(17) . ?
C14B C15B 1.521(17) . ?
C17 C18 1.515(10) . ?
C19 C29 1.460(8) . ?
C19 C20 1.491(8) . ?
C20 C21 1.472(8) . ?
C21 C22 1.350(8) . ?
C21 C30 1.436(8) . ?
C22 C23 1.415(9) . ?
C23 C24 1.363(10) . ?
C24 C25 1.443(9) . ?
C25 C30 1.382(9) . ?
C25 C26 1.403(9) . ?
C26 C27 1.373(10) . ?
C27 C28 1.408(9) . ?
C28 C29 1.376(8) . ?
C29 C30 1.436(8) . ?
C32A C33A 1.65(5) . ?
C32B C33B 1.59(4) . ?
C35 C36 1.484(9) . ?
N25 C105 1.322(8) . ?
N25 C101 1.353(8) . ?
C101 C102 1.379(9) . ?
C102 C103 1.401(9) . ?
C103 C104 1.407(8) . ?
C103 C108 1.472(8) . ?
C104 C105 1.387(9) . ?
N26 C106 1.336(7) . ?
N26 C110 1.343(8) . ?
C106 C107 1.393(8) . ?
C107 C108 1.388(8) . ?
C108 C109 1.418(8) . ?
C109 C110 1.378(8) . ?
Zn3 N27 2.122(6) . ?
Zn3 N15 2.128(6) . ?
Zn3 N16 2.173(6) . ?
Zn3 S5 2.356(2) . ?
Zn3 S6 2.396(2) . ?
Zn4 N28 2.108(6) . ?
Zn4 N21 2.150(6) . ?
Zn4 N22 2.164(7) . ?
Zn4 S7 2.372(2) . ?
Zn4 S8 2.404(3) . ?
S5 C49 1.754(8) . ?
S6 C52 1.727(8) . ?
S7 C67 1.731(9) . ?
S8 C70 1.726(9) . ?
N13 C49 1.370(9) . ?
N13 C50A 1.445(11) . ?
N14 C49 1.326(9) . ?
N14 N15 1.376(8) . ?
N15 C37 1.309(8) . ?
N16 N17 1.314(9) . ?
N16 C38 1.317(9) . ?
N17 C52 1.398(10) . ?
N18 C52 1.375(11) . ?
N18 C53 1.461(12) . ?
N19 C67 1.367(10) . ?
N19 C68 1.456(11) . ?
N20 C67 1.358(9) . ?
N20 N21 1.382(8) . ?
N21 C55 1.297(8) . ?
N22 N23 1.316(9) . ?
N22 C56 1.340(10) . ?
N23 C70 1.392(11) . ?
N24 C70 1.333(10) . ?
N24 C71A 1.509(18) . ?
N24 C71B 1.542(16) . ?
C37 C47 1.458(10) . ?
C37 C38 1.488(10) . ?
C38 C39 1.474(10) . ?
C39 C40 1.367(10) . ?
C39 C48 1.429(10) . ?
C40 C41 1.404(12) . ?
C41 C42 1.405(14) . ?
C42 C43 1.401(12) . ?
C43 C48 1.406(10) . ?
C43 C44 1.414(12) . ?
C44 C45 1.348(13) . ?
C45 C46 1.439(12) . ?
C46 C47 1.373(11) . ?
C47 C48 1.411(10) . ?
C50A C51A 1.507(14) . ?
C53 C54 1.486(12) . ?
C55 C65 1.452(10) . ?
C55 C56 1.488(11) . ?
C56 C57 1.469(11) . ?
C57 C58 1.376(12) . ?
C57 C66 1.404(13) . ?
C58 C59 1.354(14) . ?
C59 C60 1.385(18) . ?
C60 C61 1.444(17) . ?
C61 C66 1.402(12) . ?
C61 C62 1.478(17) . ?
C62 C63 1.325(17) . ?
C63 C64 1.433(13) . ?
C64 C65 1.371(12) . ?
C65 C66 1.428(12) . ?
C68 C69 1.509(12) . ?
C71A C72A 1.537(19) . ?
C71B C72B 1.549(16) . ?
N27 C111 1.332(10) . ?
N27 C115 1.334(9) . ?
C111 C112 1.372(11) . ?
C112 C113 1.405(10) . ?
C113 C114 1.401(10) . ?
C113 C118 1.480(10) . ?
C114 C115 1.350(10) . ?
N28 C120 1.285(10) . ?
N28 C116 1.345(9) . ?
C116 C117 1.398(11) . ?
C117 C118 1.368(10) . ?
C118 C119 1.377(10) . ?
C119 C120 1.416(11) . ?
O300 C304 1.323(14) . ?
O300 C301 1.331(13) . ?
C301 C302 1.418(14) . ?
C302 C303 1.426(16) . ?
C303 C304 1.425(14) . ?
O400 C404 1.330(12) . ?
O400 C401 1.358(13) . ?
C401 C402 1.428(16) . ?
C402 C403 1.426(13) . ?
C403 C404 1.402(15) . ?
O500 C504 1.315(14) . ?
O500 C501 1.340(14) . ?
C501 C502 1.4199 . ?
C502 C503 1.4201 . ?
C503 C504 1.4201 . ?
O600 C601 1.338(16) . ?
O600 C604 1.354(17) . ?
C601 C602 1.421(16) . ?
C602 C603 1.424(17) . ?
C603 C604 1.450(16) . ?

loop_
_geom_torsion_atom_site_label_1
_geom_torsion_atom_site_label_2
_geom_torsion_atom_site_label_3
_geom_torsion_atom_site_label_4
_geom_torsion
_geom_torsion_site_symmetry_1
_geom_torsion_site_symmetry_2
_geom_torsion_site_symmetry_3
_geom_torsion_site_symmetry_4
_geom_torsion_publ_flag
N3 Zn1 S1 C13 -11.3(3) . . . . ?
N25 Zn1 S1 C13 82.7(3) . . . . ?
N4 Zn1 S1 C13 -48.4(4) . . . . ?
S2 Zn1 S1 C13 -165.5(2) . . . . ?
N3 Zn1 S2 C16 40.9(4) . . . . ?
N25 Zn1 S2 C16 -87.5(3) . . . . ?
N4 Zn1 S2 C16 7.7(3) . . . . ?
S1 Zn1 S2 C16 160.2(2) . . . . ?
N26 Zn2 S3 C31 -78.9(3) . . . . ?
N10 Zn2 S3 C31 59.2(3) . . . . ?
N9 Zn2 S3 C31 16.1(2) . . . . ?
S4 Zn2 S3 C31 167.9(2) . . . . ?
N26 Zn2 S4 C34 90.1(3) . . . . ?
N10 Zn2 S4 C34 -9.1(3) . . . . ?
N9 Zn2 S4 C34 -42.3(4) . . . . ?
S3 Zn2 S4 C34 -155.4(2) . . . . ?
C13 N2 N3 C1 173.8(7) . . . . ?
C13 N2 N3 Zn1 -13.2(8) . . . . ?
N25 Zn1 N3 C1 86.9(5) . . . . ?
N4 Zn1 N3 C1 -9.0(5) . . . . ?
S1 Zn1 N3 C1 -170.5(5) . . . . ?
S2 Zn1 N3 C1 -42.8(7) . . . . ?
N25 Zn1 N3 N2 -86.4(5) . . . . ?
N4 Zn1 N3 N2 177.7(5) . . . . ?
S1 Zn1 N3 N2 16.2(5) . . . . ?
S2 Zn1 N3 N2 143.9(4) . . . . ?
N3 Zn1 N4 C2 8.3(5) . . . . ?
N25 Zn1 N4 C2 -86.3(5) . . . . ?
S1 Zn1 N4 C2 46.1(6) . . . . ?
S2 Zn1 N4 C2 172.2(5) . . . . ?
N3 Zn1 N4 N5 -175.3(5) . . . . ?
N25 Zn1 N4 N5 90.2(5) . . . . ?
S1 Zn1 N4 N5 -137.5(4) . . . . ?
S2 Zn1 N4 N5 -11.4(4) . . . . ?
C2 N4 N5 C16 -174.2(6) . . . . ?
Zn1 N4 N5 C16 9.5(7) . . . . ?
C31 N8 N9 C19 -170.4(5) . . . . ?
C31 N8 N9 Zn2 14.2(6) . . . . ?
N26 Zn2 N9 C19 -91.8(4) . . . . ?
N10 Zn2 N9 C19 7.8(4) . . . . ?
S3 Zn2 N9 C19 163.8(4) . . . . ?
S4 Zn2 N9 C19 41.7(6) . . . . ?
N26 Zn2 N9 N8 83.7(4) . . . . ?
N10 Zn2 N9 N8 -176.7(5) . . . . ?
S3 Zn2 N9 N8 -20.7(4) . . . . ?
S4 Zn2 N9 N8 -142.8(3) . . . . ?
N26 Zn2 N10 C20 88.3(5) . . . . ?
N9 Zn2 N10 C20 -6.8(4) . . . . ?
S3 Zn2 N10 C20 -50.7(6) . . . . ?
S4 Zn2 N10 C20 -170.2(5) . . . . ?
N26 Zn2 N10 N11 -86.9(5) . . . . ?
N9 Zn2 N10 N11 178.0(5) . . . . ?
S3 Zn2 N10 N11 134.0(4) . . . . ?
S4 Zn2 N10 N11 14.6(4) . . . . ?
C20 N10 N11 C34 171.8(5) . . . . ?
Zn2 N10 N11 C34 -13.0(7) . . . . ?
N2 N3 C1 C11A 22.7(14) . . . . ?
Zn1 N3 C1 C11A -150.9(10) . . . . ?
N2 N3 C1 C2 -177.6(6) . . . . ?
Zn1 N3 C1 C2 8.9(9) . . . . ?
N2 N3 C1 C11B -31.1(14) . . . . ?
Zn1 N3 C1 C11B 155.3(10) . . . . ?
N5 N4 C2 C3A -19.6(14) . . . . ?
Zn1 N4 C2 C3A 157.0(10) . . . . ?
N5 N4 C2 C1 177.0(6) . . . . ?
Zn1 N4 C2 C1 -6.4(8) . . . . ?
N5 N4 C2 C3B 23.1(15) . . . . ?
Zn1 N4 C2 C3B -160.3(12) . . . . ?
N3 C1 C2 N4 -1.5(10) . . . . ?
C11A C1 C2 N4 163.3(8) . . . . ?
C11B C1 C2 N4 -154.7(9) . . . . ?
N3 C1 C2 C3A -168.5(9) . . . . ?
C11A C1 C2 C3A -3.7(11) . . . . ?
C11B C1 C2 C3A 38.3(12) . . . . ?
N3 C1 C2 C3B 159.8(9) . . . . ?
C11A C1 C2 C3B -35.4(11) . . . . ?
C11B C1 C2 C3B 6.7(12) . . . . ?
N4 C2 C3A C4A 21(3) . . . . ?
C1 C2 C3A C4A -175.1(17) . . . . ?
C3B C2 C3A C4A -89(3) . . . . ?
N4 C2 C3A C12A -164.1(9) . . . . ?
C1 C2 C3A C12A -0.2(13) . . . . ?
C3B C2 C3A C12A 85(2) . . . . ?
C12A C3A C4A C5A -2(2) . . . . ?
C2 C3A C4A C5A 172.7(16) . . . . ?
C3A C4A C5A C6A 2(2) . . . . ?
C4A C5A C6A C7A 0(3) . . . . ?
C5A C6A C7A C12A -3(2) . . . . ?
C5A C6A C7A C8A 178.6(17) . . . . ?
C6A C7A C8A C9A -179.6(19) . . . . ?
C12A C7A C8A C9A 2(2) . . . . ?
C7A C8A C9A C10A -3(3) . . . . ?
C8A C9A C10A C11A 2(3) . . . . ?
C9A C10A C11A C1 -174.2(15) . . . . ?
C9A C10A C11A C12A 0(2) . . . . ?
N3 C1 C11A C10A -18(2) . . . . ?
C2 C1 C11A C10A -179.4(15) . . . . ?
C11B C1 C11A C10A 84.2(19) . . . . ?
N3 C1 C11A C12A 167.4(10) . . . . ?
C2 C1 C11A C12A 5.9(12) . . . . ?
C11B C1 C11A C12A -90.5(15) . . . . ?
C6A C7A C12A C3A 3(2) . . . . ?
C8A C7A C12A C3A -178.2(14) . . . . ?
C6A C7A C12A C11A -178.6(14) . . . . ?
C8A C7A C12A C11A 1(2) . . . . ?
C4A C3A C12A C7A -1(2) . . . . ?
C2 C3A C12A C7A -176.9(13) . . . . ?
C4A C3A C12A C11A -179.5(13) . . . . ?
C2 C3A C12A C11A 4.3(15) . . . . ?
C10A C11A C12A C7A -1(2) . . . . ?
C1 C11A C12A C7A 174.5(12) . . . . ?
C10A C11A C12A C3A 177.7(13) . . . . ?
C1 C11A C12A C3A -6.6(16) . . . . ?
N4 C2 C3B C12B 153.7(12) . . . . ?
C3A C2 C3B C12B -106(2) . . . . ?
C1 C2 C3B C12B -1.7(16) . . . . ?
N4 C2 C3B C4B -31(3) . . . . ?
C3A C2 C3B C4B 69(2) . . . . ?
C1 C2 C3B C4B 174.0(19) . . . . ?
C12B C3B C4B C5B 2(3) . . . . ?
C2 C3B C4B C5B -173.4(18) . . . . ?
C3B C4B C5B C6B -3(3) . . . . ?
C4B C5B C6B C7B 1(4) . . . . ?
C5B C6B C7B C8B -179(2) . . . . ?
C5B C6B C7B C12B 1(3) . . . . ?
C12B C7B C8B C9B 2(3) . . . . ?
C6B C7B C8B C9B -178(2) . . . . ?
C7B C8B C9B C10B -2(4) . . . . ?
C8B C9B C10B C11B 1(3) . . . . ?
C9B C10B C11B C12B 1(3) . . . . ?
C9B C10B C11B C1 169(2) . . . . ?
N3 C1 C11B C10B 32(3) . . . . ?
C11A C1 C11B C10B -83(2) . . . . ?
C2 C1 C11B C10B -179(2) . . . . ?
N3 C1 C11B C12B -158.8(11) . . . . ?
C11A C1 C11B C12B 86.5(17) . . . . ?
C2 C1 C11B C12B -9.3(16) . . . . ?
C4B C3B C12B C7B 0(3) . . . . ?
C2 C3B C12B C7B 176.8(18) . . . . ?
C4B C3B C12B C11B 178.9(18) . . . . ?
C2 C3B C12B C11B -5(2) . . . . ?
C8B C7B C12B C3B 178(2) . . . . ?
C6B C7B C12B C3B -2(3) . . . . ?
C8B C7B C12B C11B 0(3) . . . . ?
C6B C7B C12B C11B 179.7(19) . . . . ?
C10B C11B C12B C3B 179.9(19) . . . . ?
C1 C11B C12B C3B 9(2) . . . . ?
C10B C11B C12B C7B -2(3) . . . . ?
C1 C11B C12B C7B -172.7(17) . . . . ?
N3 N2 C13 N1 178.7(6) . . . . ?
N3 N2 C13 S1 -1.2(9) . . . . ?
C14B N1 C13 N2 8.2(14) . . . . ?
C14A N1 C13 N2 -14.9(15) . . . . ?
C14B N1 C13 S1 -171.9(10) . . . . ?
C14A N1 C13 S1 165.0(13) . . . . ?
Zn1 S1 C13 N2 11.3(7) . . . . ?
Zn1 S1 C13 N1 -168.6(5) . . . . ?
C13 N1 C14A C15A -174.0(16) . . . . ?
C14B N1 C14A C15A 65(4) . . . . ?
C13 N1 C14B C15B -89.7(17) . . . . ?
C14A N1 C14B C15B -18(4) . . . . ?
C17 N6 C16 N5 -170.2(6) . . . . ?
C17 N6 C16 S2 9.5(10) . . . . ?
N4 N5 C16 N6 180.0(5) . . . . ?
N4 N5 C16 S2 0.2(8) . . . . ?
Zn1 S2 C16 N6 172.8(5) . . . . ?
Zn1 S2 C16 N5 -7.5(6) . . . . ?
C16 N6 C17 C18 85.1(8) . . . . ?
N8 N9 C19 C29 3.0(10) . . . . ?
Zn2 N9 C19 C29 178.7(6) . . . . ?
N8 N9 C19 C20 176.4(5) . . . . ?
Zn2 N9 C19 C20 -7.9(7) . . . . ?
N11 N10 C20 C21 -4.8(11) . . . . ?
Zn2 N10 C20 C21 179.7(6) . . . . ?
N11 N10 C20 C19 -179.5(5) . . . . ?
Zn2 N10 C20 C19 5.0(7) . . . . ?
N9 C19 C20 N10 2.0(8) . . . . ?
C29 C19 C20 N10 177.1(5) . . . . ?
N9 C19 C20 C21 -174.3(5) . . . . ?
C29 C19 C20 C21 0.8(7) . . . . ?
N10 C20 C21 C22 1.2(14) . . . . ?
C19 C20 C21 C22 176.2(8) . . . . ?
N10 C20 C21 C30 -175.6(7) . . . . ?
C19 C20 C21 C30 -0.7(7) . . . . ?
C30 C21 C22 C23 -0.3(11) . . . . ?
C20 C21 C22 C23 -176.8(7) . . . . ?
C21 C22 C23 C24 0.4(12) . . . . ?
C22 C23 C24 C25 -0.6(13) . . . . ?
C23 C24 C25 C30 0.6(12) . . . . ?
C23 C24 C25 C26 179.4(8) . . . . ?
C30 C25 C26 C27 0.3(12) . . . . ?
C24 C25 C26 C27 -178.5(8) . . . . ?
C25 C26 C27 C28 2.2(13) . . . . ?
C26 C27 C28 C29 -3.0(11) . . . . ?
C27 C28 C29 C30 1.2(10) . . . . ?
C27 C28 C29 C19 179.3(7) . . . . ?
N9 C19 C29 C28 -5.2(13) . . . . ?
C20 C19 C29 C28 -179.0(7) . . . . ?
N9 C19 C29 C30 173.1(7) . . . . ?
C20 C19 C29 C30 -0.7(7) . . . . ?
C26 C25 C30 C21 -179.4(7) . . . . ?
C24 C25 C30 C21 -0.5(11) . . . . ?
C26 C25 C30 C29 -2.1(11) . . . . ?
C24 C25 C30 C29 176.8(7) . . . . ?
C22 C21 C30 C25 0.4(11) . . . . ?
C20 C21 C30 C25 177.8(6) . . . . ?
C22 C21 C30 C29 -177.2(6) . . . . ?
C20 C21 C30 C29 0.2(8) . . . . ?
C28 C29 C30 C25 1.4(10) . . . . ?
C19 C29 C30 C25 -177.3(6) . . . . ?
C28 C29 C30 C21 179.0(6) . . . . ?
C19 C29 C30 C21 0.3(7) . . . . ?
C32B N7 C31 N8 8.2(18) . . . . ?
C32A N7 C31 N8 -10(2) . . . . ?
C32B N7 C31 S3 -175.1(17) . . . . ?
C32A N7 C31 S3 167.0(19) . . . . ?
N9 N8 C31 N7 -177.3(5) . . . . ?
N9 N8 C31 S3 6.4(8) . . . . ?
Zn2 S3 C31 N7 164.7(5) . . . . ?
Zn2 S3 C31 N8 -19.1(6) . . . . ?
C31 N7 C32A C33A 157(2) . . . . ?
C32B N7 C32A C33A 64(10) . . . . ?
C31 N7 C32B C33B -157(2) . . . . ?
C32A N7 C32B C33B -61(10) . . . . ?
N10 N11 C34 N12 -179.4(5) . . . . ?
N10 N11 C34 S4 1.4(8) . . . . ?
C35 N12 C34 N11 -178.4(6) . . . . ?
C35 N12 C34 S4 0.9(9) . . . . ?
Zn2 S4 C34 N11 7.9(6) . . . . ?
Zn2 S4 C34 N12 -171.3(5) . . . . ?
C34 N12 C35 C36 170.8(7) . . . . ?
N3 Zn1 N25 C105 153.1(4) . . . . ?
N4 Zn1 N25 C105 -130.7(4) . . . . ?
S1 Zn1 N25 C105 72.1(4) . . . . ?
S2 Zn1 N25 C105 -49.7(4) . . . . ?
N3 Zn1 N25 C101 -31.8(5) . . . . ?
N4 Zn1 N25 C101 44.4(5) . . . . ?
S1 Zn1 N25 C101 -112.8(4) . . . . ?
S2 Zn1 N25 C101 125.4(4) . . . . ?
C105 N25 C101 C102 3.6(9) . . . . ?
Zn1 N25 C101 C102 -171.4(5) . . . . ?
N25 C101 C102 C103 -0.4(10) . . . . ?
C101 C102 C103 C104 -2.9(9) . . . . ?
C101 C102 C103 C108 174.2(5) . . . . ?
C102 C103 C104 C105 2.9(8) . . . . ?
C108 C103 C104 C105 -174.2(5) . . . . ?
C101 N25 C105 C104 -3.6(9) . . . . ?
Zn1 N25 C105 C104 171.8(5) . . . . ?
C103 C104 C105 N25 0.3(9) . . . . ?
N10 Zn2 N26 C106 90.7(5) . . . . ?
N9 Zn2 N26 C106 166.9(4) . . . . ?
S3 Zn2 N26 C106 -112.4(4) . . . . ?
S4 Zn2 N26 C106 9.0(4) . . . . ?
N10 Zn2 N26 C110 -90.6(5) . . . . ?
N9 Zn2 N26 C110 -14.4(5) . . . . ?
S3 Zn2 N26 C110 66.2(5) . . . . ?
S4 Zn2 N26 C110 -172.4(4) . . . . ?
C110 N26 C106 C107 0.2(9) . . . . ?
Zn2 N26 C106 C107 178.9(5) . . . . ?
N26 C106 C107 C108 1.9(10) . . . . ?
C106 C107 C108 C109 -2.4(9) . . . . ?
C106 C107 C108 C103 178.4(5) . . . . ?
C102 C103 C108 C107 -146.8(6) . . . . ?
C104 C103 C108 C107 30.1(8) . . . . ?
C102 C103 C108 C109 34.1(8) . . . . ?
C104 C103 C108 C109 -149.0(6) . . . . ?
C107 C108 C109 C110 1.0(8) . . . . ?
C103 C108 C109 C110 -179.9(5) . . . . ?
C106 N26 C110 C109 -1.7(9) . . . . ?
Zn2 N26 C110 C109 179.6(5) . . . . ?
C108 C109 C110 N26 1.1(9) . . . . ?
N27 Zn3 S5 C49 87.9(3) . . . . ?
N15 Zn3 S5 C49 -10.0(3) . . . . ?
N16 Zn3 S5 C49 -45.2(5) . . . . ?
S6 Zn3 S5 C49 -165.1(3) . . . . ?
N27 Zn3 S6 C52 -86.4(4) . . . . ?
N15 Zn3 S6 C52 40.8(5) . . . . ?
N16 Zn3 S6 C52 8.2(4) . . . . ?
S5 Zn3 S6 C52 161.9(3) . . . . ?
N28 Zn4 S7 C67 -82.2(3) . . . . ?
N21 Zn4 S7 C67 13.6(3) . . . . ?
N22 Zn4 S7 C67 52.6(5) . . . . ?
S8 Zn4 S7 C67 165.1(3) . . . . ?
N28 Zn4 S8 C70 89.4(4) . . . . ?
N21 Zn4 S8 C70 -43.7(5) . . . . ?
N22 Zn4 S8 C70 -8.3(4) . . . . ?
S7 Zn4 S8 C70 -157.4(3) . . . . ?
C49 N14 N15 C37 176.1(7) . . . . ?
C49 N14 N15 Zn3 -12.6(8) . . . . ?
N27 Zn3 N15 C37 82.1(6) . . . . ?
N16 Zn3 N15 C37 -11.1(5) . . . . ?
S5 Zn3 N15 C37 -173.6(6) . . . . ?
S6 Zn3 N15 C37 -44.6(8) . . . . ?
N27 Zn3 N15 N14 -89.4(6) . . . . ?
N16 Zn3 N15 N14 177.3(6) . . . . ?
S5 Zn3 N15 N14 14.9(5) . . . . ?
S6 Zn3 N15 N14 143.9(4) . . . . ?
N27 Zn3 N16 N17 83.8(6) . . . . ?
N15 Zn3 N16 N17 -177.3(7) . . . . ?
S5 Zn3 N16 N17 -141.2(5) . . . . ?
S6 Zn3 N16 N17 -13.0(6) . . . . ?
N27 Zn3 N16 C38 -87.8(6) . . . . ?
N15 Zn3 N16 C38 11.1(6) . . . . ?
S5 Zn3 N16 C38 47.2(8) . . . . ?
S6 Zn3 N16 C38 175.4(6) . . . . ?
C38 N16 N17 C52 -177.6(7) . . . . ?
Zn3 N16 N17 C52 11.1(9) . . . . ?
C67 N20 N21 C55 -171.9(7) . . . . ?
C67 N20 N21 Zn4 12.6(8) . . . . ?
N28 Zn4 N21 C55 -90.1(6) . . . . ?
N22 Zn4 N21 C55 7.7(5) . . . . ?
S7 Zn4 N21 C55 166.7(6) . . . . ?
S8 Zn4 N21 C55 44.0(7) . . . . ?
N28 Zn4 N21 N20 85.4(5) . . . . ?
N22 Zn4 N21 N20 -176.8(6) . . . . ?
S7 Zn4 N21 N20 -17.8(5) . . . . ?
S8 Zn4 N21 N20 -140.5(4) . . . . ?
N28 Zn4 N22 N23 -88.3(7) . . . . ?
N21 Zn4 N22 N23 175.8(7) . . . . ?
S7 Zn4 N22 N23 135.9(5) . . . . ?
S8 Zn4 N22 N23 13.7(6) . . . . ?
N28 Zn4 N22 C56 89.9(6) . . . . ?
N21 Zn4 N22 C56 -6.1(6) . . . . ?
S7 Zn4 N22 C56 -46.0(8) . . . . ?
S8 Zn4 N22 C56 -168.1(6) . . . . ?
C56 N22 N23 C70 169.6(7) . . . . ?
Zn4 N22 N23 C70 -12.2(10) . . . . ?
N14 N15 C37 C47 3.6(14) . . . . ?
Zn3 N15 C37 C47 -168.3(8) . . . . ?
N14 N15 C37 C38 -178.3(6) . . . . ?
Zn3 N15 C37 C38 9.8(9) . . . . ?
N17 N16 C38 C39 -2.6(15) . . . . ?
Zn3 N16 C38 C39 169.4(8) . . . . ?
N17 N16 C38 C37 178.3(7) . . . . ?
Zn3 N16 C38 C37 -9.7(9) . . . . ?
N15 C37 C38 N16 0.1(11) . . . . ?
C47 C37 C38 N16 178.7(7) . . . . ?
N15 C37 C38 C39 -179.2(7) . . . . ?
C47 C37 C38 C39 -0.7(9) . . . . ?
N16 C38 C39 C40 1.9(18) . . . . ?
C37 C38 C39 C40 -178.9(10) . . . . ?
N16 C38 C39 C48 -177.5(9) . . . . ?
C37 C38 C39 C48 1.6(9) . . . . ?
C48 C39 C40 C41 1.4(14) . . . . ?
C38 C39 C40 C41 -178.0(9) . . . . ?
C39 C40 C41 C42 -0.3(16) . . . . ?
C40 C41 C42 C43 -0.9(17) . . . . ?
C41 C42 C43 C48 0.8(15) . . . . ?
C41 C42 C43 C44 178.2(10) . . . . ?
C42 C43 C44 C45 -179.5(10) . . . . ?
C48 C43 C44 C45 -2.2(14) . . . . ?
C43 C44 C45 C46 0.2(16) . . . . ?
C44 C45 C46 C47 1.4(15) . . . . ?
C45 C46 C47 C48 -0.7(13) . . . . ?
C45 C46 C47 C37 175.3(9) . . . . ?
N15 C37 C47 C46 1.3(18) . . . . ?
C38 C37 C47 C46 -176.9(10) . . . . ?
N15 C37 C47 C48 177.6(9) . . . . ?
C38 C37 C47 C48 -0.6(9) . . . . ?
C42 C43 C48 C47 -179.5(8) . . . . ?
C44 C43 C48 C47 2.9(13) . . . . ?
C42 C43 C48 C39 0.4(13) . . . . ?
C44 C43 C48 C39 -177.2(8) . . . . ?
C46 C47 C48 C43 -1.4(13) . . . . ?
C37 C47 C48 C43 -178.4(7) . . . . ?
C46 C47 C48 C39 178.7(8) . . . . ?
C37 C47 C48 C39 1.7(10) . . . . ?
C40 C39 C48 C43 -1.5(13) . . . . ?
C38 C39 C48 C43 178.0(7) . . . . ?
C40 C39 C48 C47 178.3(8) . . . . ?
C38 C39 C48 C47 -2.1(10) . . . . ?
N15 N14 C49 N13 -179.7(6) . . . . ?
N15 N14 C49 S5 0.1(10) . . . . ?
C50A N13 C49 N14 -0.8(12) . . . . ?
C50A N13 C49 S5 179.4(7) . . . . ?
Zn3 S5 C49 N14 9.4(8) . . . . ?
Zn3 S5 C49 N13 -170.8(6) . . . . ?
C49 N13 C50A C51A 179.9(12) . . . . ?
C53 N18 C52 N17 175.7(9) . . . . ?
C53 N18 C52 S6 -3.0(13) . . . . ?
N16 N17 C52 N18 -179.0(7) . . . . ?
N16 N17 C52 S6 -0.5(12) . . . . ?
Zn3 S6 C52 N18 170.7(7) . . . . ?
Zn3 S6 C52 N17 -7.7(9) . . . . ?
C52 N18 C53 C54 164.8(9) . . . . ?
N20 N21 C55 C65 2.0(13) . . . . ?
Zn4 N21 C55 C65 177.7(8) . . . . ?
N20 N21 C55 C56 176.0(6) . . . . ?
Zn4 N21 C55 C56 -8.2(9) . . . . ?
N23 N22 C56 C57 -1.7(15) . . . . ?
Zn4 N22 C56 C57 -180.0(9) . . . . ?
N23 N22 C56 C55 -177.8(7) . . . . ?
Zn4 N22 C56 C55 3.9(9) . . . . ?
N21 C55 C56 N22 2.8(10) . . . . ?
C65 C55 C56 N22 178.4(7) . . . . ?
N21 C55 C56 C57 -174.5(7) . . . . ?
C65 C55 C56 C57 1.1(9) . . . . ?
N22 C56 C57 C58 3(2) . . . . ?
C55 C56 C57 C58 179.1(12) . . . . ?
N22 C56 C57 C66 -176.7(10) . . . . ?
C55 C56 C57 C66 -0.5(10) . . . . ?
C66 C57 C58 C59 3.1(19) . . . . ?
C56 C57 C58 C59 -176.5(12) . . . . ?
C57 C58 C59 C60 -3(2) . . . . ?
C58 C59 C60 C61 4(3) . . . . ?
C59 C60 C61 C66 -5(2) . . . . ?
C59 C60 C61 C62 -175.8(16) . . . . ?
C66 C61 C62 C63 8(2) . . . . ?
C60 C61 C62 C63 178.9(16) . . . . ?
C61 C62 C63 C64 -4(2) . . . . ?
C62 C63 C64 C65 -1(2) . . . . ?
C63 C64 C65 C66 1.2(15) . . . . ?
C63 C64 C65 C55 178.2(10) . . . . ?
N21 C55 C65 C64 -4.1(18) . . . . ?
C56 C55 C65 C64 -178.5(10) . . . . ?
N21 C55 C65 C66 173.2(9) . . . . ?
C56 C55 C65 C66 -1.3(9) . . . . ?
C60 C61 C66 C57 5(2) . . . . ?
C62 C61 C66 C57 177.4(11) . . . . ?
C60 C61 C66 C65 -179.6(12) . . . . ?
C62 C61 C66 C65 -7.1(19) . . . . ?
C58 C57 C66 C61 -4.2(18) . . . . ?
C56 C57 C66 C61 175.5(11) . . . . ?
C58 C57 C66 C65 180.0(10) . . . . ?
C56 C57 C66 C65 -0.4(12) . . . . ?
C64 C65 C66 C61 3.0(18) . . . . ?
C55 C65 C66 C61 -174.7(11) . . . . ?
C64 C65 C66 C57 178.8(9) . . . . ?
C55 C65 C66 C57 1.0(12) . . . . ?
N21 N20 C67 N19 -176.7(7) . . . . ?
N21 N20 C67 S7 4.8(10) . . . . ?
C68 N19 C67 N20 -3.0(13) . . . . ?
C68 N19 C67 S7 175.7(8) . . . . ?
Zn4 S7 C67 N20 -15.8(8) . . . . ?
Zn4 S7 C67 N19 165.7(6) . . . . ?
C67 N19 C68 C69 171.9(11) . . . . ?
C71A N24 C70 N23 170.0(17) . . . . ?
C71B N24 C70 N23 -175.2(13) . . . . ?
C71A N24 C70 S8 -10(2) . . . . ?
C71B N24 C70 S8 4.4(16) . . . . ?
N22 N23 C70 N24 -179.0(7) . . . . ?
N22 N23 C70 S8 1.5(12) . . . . ?
Zn4 S8 C70 N24 -172.3(8) . . . . ?
Zn4 S8 C70 N23 7.3(9) . . . . ?
C70 N24 C71A C72A 103(2) . . . . ?
C71B N24 C71A C72A 63(4) . . . . ?
C70 N24 C71B C72B 169.0(16) . . . . ?
C71A N24 C71B C72B -43(4) . . . . ?
N15 Zn3 N27 C111 163.8(6) . . . . ?
N16 Zn3 N27 C111 -120.5(7) . . . . ?
S5 Zn3 N27 C111 81.1(7) . . . . ?
S6 Zn3 N27 C111 -39.2(6) . . . . ?
N15 Zn3 N27 C115 -18.3(6) . . . . ?
N16 Zn3 N27 C115 57.3(6) . . . . ?
S5 Zn3 N27 C115 -101.0(6) . . . . ?
S6 Zn3 N27 C115 138.6(6) . . . . ?
C115 N27 C111 C112 -1.7(14) . . . . ?
Zn3 N27 C111 C112 176.3(8) . . . . ?
N27 C111 C112 C113 3.4(16) . . . . ?
C111 C112 C113 C114 -3.2(13) . . . . ?
C111 C112 C113 C118 178.8(8) . . . . ?
C112 C113 C114 C115 1.9(11) . . . . ?
C118 C113 C114 C115 179.8(7) . . . . ?
C111 N27 C115 C114 0.3(11) . . . . ?
Zn3 N27 C115 C114 -177.5(5) . . . . ?
C113 C114 C115 N27 -0.5(11) . . . . ?
N21 Zn4 N28 C120 -12.3(7) . . . . ?
N22 Zn4 N28 C120 -87.9(7) . . . . ?
S7 Zn4 N28 C120 68.9(7) . . . . ?
S8 Zn4 N28 C120 -170.1(6) . . . . ?
N21 Zn4 N28 C116 169.3(6) . . . . ?
N22 Zn4 N28 C116 93.6(6) . . . . ?
S7 Zn4 N28 C116 -109.6(6) . . . . ?
S8 Zn4 N28 C116 11.5(6) . . . . ?
C120 N28 C116 C117 -0.2(13) . . . . ?
Zn4 N28 C116 C117 178.3(7) . . . . ?
N28 C116 C117 C118 2.8(15) . . . . ?
C116 C117 C118 C119 -3.9(13) . . . . ?
C116 C117 C118 C113 177.3(8) . . . . ?
C114 C113 C118 C117 -158.2(8) . . . . ?
C112 C113 C118 C117 19.5(11) . . . . ?
C114 C113 C118 C119 23.1(11) . . . . ?
C112 C113 C118 C119 -159.2(8) . . . . ?
C117 C118 C119 C120 2.7(12) . . . . ?
C113 C118 C119 C120 -178.5(7) . . . . ?
C116 N28 C120 C119 -1.0(13) . . . . ?
Zn4 N28 C120 C119 -179.4(6) . . . . ?
C118 C119 C120 N28 -0.3(14) . . . . ?
C304 O300 C301 C302 -1(3) . . . . ?
O300 C301 C302 C303 16(3) . . . . ?
C301 C302 C303 C304 -25(3) . . . . ?
C301 O300 C304 C303 -15(3) . . . . ?
C302 C303 C304 O300 24(3) . . . . ?
C404 O400 C401 C402 41(4) . . . . ?
O400 C401 C402 C403 -18(5) . . . . ?
C401 C402 C403 C404 -10(5) . . . . ?
C401 O400 C404 C403 -48(3) . . . . ?
C402 C403 C404 O400 35(4) . . . . ?
C504 O500 C501 C502 17(3) . . . . ?
O500 C501 C502 C503 -8.9(16) . . . . ?
C501 C502 C503 C504 0 . . . . ?
C501 O500 C504 C503 -17(3) . . . . ?
C502 C503 C504 O500 9.1(16) . . . . ?
C604 O600 C601 C602 -29(6) . . . . ?
O600 C601 C602 C603 -7(6) . . . . ?
C601 C602 C603 C604 36(5) . . . . ?
C601 O600 C604 C603 52(5) . . . . ?
C602 C603 C604 O600 -50(4) . . . . ?
